data_4113215
loop_
_publ_author_name
'Fan Wu'
'Aswini K. Dash'
'Richard F. Jordan'

_publ_section_title
;
 Structures and Reactivity of Zr(IV) Chlorobenzene Complexes
;
_journal_name_full 'Journal of the American Chemical Society'
_journal_page_first 15360
_journal_page_last 15361
_journal_paper_doi 10.1021/ja044303v
_journal_volume 126
_journal_year 2004
_chemical_formula_sum 'C52 H37 B Cl F20 N Zr'
_chemical_formula_weight 1193.31
_chemical_name_systematic
; 
 ? 
;
_space_group_IT_number 2
_symmetry_space_group_name_Hall '-P 1'
_symmetry_space_group_name_H-M 'P -1'
_atom_sites_solution_hydrogens geom
_atom_sites_solution_primary direct
_atom_sites_solution_secondary difmap
_audit_creation_method SHELXL-97
_cell_angle_alpha 78.354(3)
_cell_angle_beta 82.377(3)
_cell_angle_gamma 83.618(3)
_cell_formula_units_Z 4
_cell_length_a 10.892(2)
_cell_length_b 13.812(3)
_cell_length_c 32.591(6)
_cell_measurement_temperature 293(2)
_cell_volume 4741.6(16)
_computing_structure_refinement 'SHELXL-97 (Sheldrick, 1997)'
_computing_structure_solution 'SHELXS-97 (Sheldrick, 1990)'
_diffrn_ambient_temperature 293(2)
_diffrn_measured_fraction_theta_full 0.998
_diffrn_measured_fraction_theta_max 0.998
_diffrn_radiation_monochromator graphite
_diffrn_radiation_source 'fine-focus sealed tube'
_diffrn_radiation_type MoK\a
_diffrn_radiation_wavelength 0.71073
_diffrn_reflns_av_R_equivalents 0.0317
_diffrn_reflns_av_sigmaI/netI 0.0486
_diffrn_reflns_limit_h_max 12
_diffrn_reflns_limit_h_min -12
_diffrn_reflns_limit_k_max 16
_diffrn_reflns_limit_k_min -16
_diffrn_reflns_limit_l_max 38
_diffrn_reflns_limit_l_min -38
_diffrn_reflns_number 46334
_diffrn_reflns_theta_full 25.03
_diffrn_reflns_theta_max 25.03
_diffrn_reflns_theta_min 1.51
_exptl_absorpt_coefficient_mu 0.407
_exptl_absorpt_correction_T_max 0.95
_exptl_absorpt_correction_T_min 0.882
_exptl_absorpt_correction_type multi-scan
_exptl_absorpt_process_details
;
SADABS, SHELXTL (version 5.1) program library 
(G. Sheldrick, Bruker Analytical X-ray Systems, Madison, WI)
;
_exptl_crystal_density_diffrn 1.672
_exptl_crystal_F_000 2392
_exptl_crystal_size_max 0.13
_exptl_crystal_size_mid 0.13
_exptl_crystal_size_min 0.13
_refine_diff_density_max 0.615
_refine_diff_density_min -0.514
_refine_diff_density_rms 0.069
_refine_ls_extinction_method none
_refine_ls_goodness_of_fit_ref 1.190
_refine_ls_hydrogen_treatment mixed
_refine_ls_matrix_type full
_refine_ls_number_parameters 1391
_refine_ls_number_reflns 16686
_refine_ls_number_restraints 0
_refine_ls_restrained_S_all 1.190
_refine_ls_R_factor_all 0.0572
_refine_ls_R_factor_gt 0.0492
_refine_ls_shift/su_max 0.011
_refine_ls_shift/su_mean 0.000
_refine_ls_structure_factor_coef Fsqd
_refine_ls_weighting_details 'calc w=1/[\s^2^(Fo^2^)+(0.0374P)^2^+2.0076P] where P=(Fo^2^+2Fc^2^)/3'
_refine_ls_weighting_scheme calc
_refine_ls_wR_factor_gt 0.1031
_refine_ls_wR_factor_ref 0.1067
_reflns_number_gt 14925
_reflns_number_total 16686
_reflns_threshold_expression >2sigma(I)
_cod_data_source_file ja044303vsi20040918_033724.cif
_cod_data_source_block fanwu20s
_cod_original_cell_volume 4741.7(15)
_cod_database_code 4113215

loop_
_symmetry_equiv_pos_as_xyz
'x, y, z'
'-x, -y, -z'

loop_
_atom_site_label
_atom_site_type_symbol
_atom_site_fract_x
_atom_site_fract_y
_atom_site_fract_z
_atom_site_U_iso_or_equiv
_atom_site_adp_type
_atom_site_occupancy
_atom_site_symmetry_multiplicity
_atom_site_calc_flag
_atom_site_refinement_flags
B1 B 0.3022(3) 0.1125(3) 0.87166(12) 0.0185(8) Uani 1 1 d .
B2 B 0.5008(3) 0.4050(3) 0.37089(11) 0.0168(8) Uani 1 1 d .
C1 C 0.8937(4) 0.7393(3) 0.30484(11) 0.0295(9) Uani 1 1 d .
C2 C 0.8700(5) 0.6796(3) 0.27491(13) 0.0508(13) Uani 1 1 d .
H2A H 0.8268 0.6237 0.2897 0.076 Uiso 1 1 calc R
H2B H 0.9476 0.6566 0.2608 0.076 Uiso 1 1 calc R
H2C H 0.8201 0.7193 0.2545 0.076 Uiso 1 1 calc R
C3 C 1.0365(3) 0.9960(2) 0.38457(11) 0.0219(8) Uani 1 1 d .
C4 C 1.0463(3) 1.0613(3) 0.41141(12) 0.0269(8) Uani 1 1 d .
H4 H 1.0054 1.0490 0.4386 0.032 Uiso 1 1 calc R
C5 C 1.1142(3) 1.1436(3) 0.39937(12) 0.0295(9) Uani 1 1 d .
H5 H 1.1172 1.1857 0.4181 0.035 Uiso 1 1 calc R
C6 C 1.1777(3) 1.1628(3) 0.35917(13) 0.0339(9) Uani 1 1 d .
H6 H 1.2218 1.2188 0.3508 0.041 Uiso 1 1 calc R
C7 C 1.1759(3) 1.0995(3) 0.33160(12) 0.0315(9) Uani 1 1 d .
H7 H 1.2198 1.1101 0.3048 0.038 Uiso 1 1 calc R
C8 C 1.1052(3) 1.0190(3) 0.34581(11) 0.0272(8) Uani 1 1 d .
C9 C 0.7511(3) 0.9614(2) 0.34151(10) 0.0205(7) Uani 1 1 d .
C10 C 0.7810(3) 1.0276(2) 0.36542(10) 0.0199(7) Uani 1 1 d .
C11 C 0.7480(3) 0.9875(2) 0.40862(11) 0.0210(7) Uani 1 1 d .
C12 C 0.6939(3) 0.8976(2) 0.41129(11) 0.0207(7) Uani 1 1 d .
C13 C 0.6969(3) 0.8802(2) 0.36969(11) 0.0228(8) Uani 1 1 d .
C14 C 0.7612(3) 0.9796(3) 0.29397(11) 0.0304(9) Uani 1 1 d .
H14A H 0.7252 1.0452 0.2836 0.046 Uiso 1 1 calc R
H14B H 0.7176 0.9317 0.2853 0.046 Uiso 1 1 calc R
H14C H 0.8471 0.9734 0.2828 0.046 Uiso 1 1 calc R
C15 C 0.8227(3) 1.1288(2) 0.34673(12) 0.0278(8) Uani 1 1 d .
H15A H 0.8832 1.1247 0.3227 0.042 Uiso 1 1 calc R
H15B H 0.8591 1.1534 0.3674 0.042 Uiso 1 1 calc R
H15C H 0.7525 1.1731 0.3381 0.042 Uiso 1 1 calc R
C16 C 0.7452(3) 1.0405(3) 0.44494(11) 0.0299(9) Uani 1 1 d .
H16A H 0.6605 1.0595 0.4546 0.045 Uiso 1 1 calc R
H16B H 0.7898 1.0986 0.4358 0.045 Uiso 1 1 calc R
H16C H 0.7834 0.9971 0.4675 0.045 Uiso 1 1 calc R
C17 C 0.6176(3) 0.8448(3) 0.44886(11) 0.0283(8) Uani 1 1 d .
H17A H 0.6449 0.8567 0.4741 0.042 Uiso 1 1 calc R
H17B H 0.6271 0.7749 0.4489 0.042 Uiso 1 1 calc R
H17C H 0.5317 0.8688 0.4478 0.042 Uiso 1 1 calc R
C18 C 0.6295(3) 0.8006(3) 0.35907(12) 0.0295(9) Uani 1 1 d .
H18A H 0.6524 0.7379 0.3764 0.044 Uiso 1 1 calc R
H18B H 0.6518 0.7966 0.3299 0.044 Uiso 1 1 calc R
H18C H 0.5414 0.8164 0.3641 0.044 Uiso 1 1 calc R
C19 C 0.9459(3) 0.7568(2) 0.45364(10) 0.0212(7) Uani 1 1 d .
C20 C 0.9420(3) 0.6941(2) 0.42426(10) 0.0211(7) Uani 1 1 d .
C21 C 1.0541(3) 0.7012(3) 0.39645(11) 0.0258(8) Uani 1 1 d .
C22 C 1.1225(3) 0.7702(3) 0.40766(12) 0.0280(8) Uani 1 1 d .
C23 C 1.0585(3) 0.8028(3) 0.44308(11) 0.0268(8) Uani 1 1 d .
C24 C 0.8649(4) 0.7544(3) 0.49488(11) 0.0353(9) Uani 1 1 d .
H24A H 0.9087 0.7165 0.5173 0.053 Uiso 1 1 calc R
H24B H 0.7902 0.7244 0.4940 0.053 Uiso 1 1 calc R
H24C H 0.8439 0.8209 0.4997 0.053 Uiso 1 1 calc R
C25 C 0.8497(3) 0.6189(3) 0.42672(12) 0.0309(9) Uani 1 1 d .
H25A H 0.8857 0.5540 0.4381 0.046 Uiso 1 1 calc R
H25B H 0.8284 0.6197 0.3990 0.046 Uiso 1 1 calc R
H25C H 0.7761 0.6351 0.4446 0.046 Uiso 1 1 calc R
C26 C 1.1008(4) 0.6380(3) 0.36429(12) 0.0435(11) Uani 1 1 d .
H26A H 1.1237 0.6797 0.3376 0.065 Uiso 1 1 calc R
H26B H 1.0365 0.5983 0.3614 0.065 Uiso 1 1 calc R
H26C H 1.1720 0.5954 0.3732 0.065 Uiso 1 1 calc R
C27 C 1.2532(3) 0.7936(3) 0.38902(14) 0.0453(12) Uani 1 1 d .
H27A H 1.2637 0.8614 0.3897 0.068 Uiso 1 1 calc R
H27B H 1.2668 0.7838 0.3604 0.068 Uiso 1 1 calc R
H27C H 1.3121 0.7505 0.4052 0.068 Uiso 1 1 calc R
C28 C 1.1094(4) 0.8581(3) 0.47130(13) 0.0441(11) Uani 1 1 d .
H28A H 1.1480 0.8117 0.4929 0.066 Uiso 1 1 calc R
H28B H 1.0428 0.8978 0.4840 0.066 Uiso 1 1 calc R
H28C H 1.1697 0.9003 0.4550 0.066 Uiso 1 1 calc R
C29 C 0.0960(3) 0.2235(3) 0.05467(11) 0.0289(9) Uani 1 1 d .
C30 C 0.0865(4) 0.1660(3) 0.02297(12) 0.0425(11) Uani 1 1 d .
H30A H 0.1604 0.1694 0.0033 0.064 Uiso 1 1 calc R
H30B H 0.0155 0.1921 0.0084 0.064 Uiso 1 1 calc R
H30C H 0.0773 0.0981 0.0362 0.064 Uiso 1 1 calc R
C31 C 0.2271(3) 0.4912(3) 0.12719(11) 0.0274(8) Uani 1 1 d .
C32 C 0.2441(3) 0.5546(3) 0.15300(12) 0.0269(8) Uani 1 1 d .
H32 H 0.2117 0.5399 0.1812 0.032 Uiso 1 1 calc R
C33 C 0.3067(4) 0.6392(3) 0.13934(14) 0.0389(10) Uani 1 1 d .
H33 H 0.3181 0.6785 0.1584 0.047 Uiso 1 1 calc R
C34 C 0.3527(4) 0.6653(3) 0.09696(14) 0.0393(10) Uani 1 1 d .
H34 H 0.3915 0.7237 0.0874 0.047 Uiso 1 1 calc R
C35 C 0.3408(3) 0.6046(3) 0.06925(13) 0.0355(10) Uani 1 1 d .
H35 H 0.3719 0.6192 0.0409 0.043 Uiso 1 1 calc R
C36 C 0.2792(3) 0.5205(3) 0.08635(12) 0.0305(9) Uani 1 1 d .
C37 C -0.0528(3) 0.4764(2) 0.15974(11) 0.0212(7) Uani 1 1 d .
C38 C -0.0389(3) 0.5059(2) 0.11535(11) 0.0221(8) Uani 1 1 d .
C39 C -0.0763(3) 0.4294(3) 0.09807(11) 0.0238(8) Uani 1 1 d .
C40 C -0.1136(3) 0.3520(2) 0.13175(11) 0.0220(8) Uani 1 1 d .
C41 C -0.1014(3) 0.3819(2) 0.17009(10) 0.0224(8) Uani 1 1 d .
C42 C -0.0462(3) 0.5417(3) 0.19102(11) 0.0289(8) Uani 1 1 d .
H42A H -0.0113 0.6020 0.1767 0.043 Uiso 1 1 calc R
H42B H 0.0053 0.5077 0.2121 0.043 Uiso 1 1 calc R
H42C H -0.1283 0.5571 0.2042 0.043 Uiso 1 1 calc R
C43 C -0.0086(3) 0.6066(2) 0.09051(11) 0.0275(8) Uani 1 1 d .
H43A H 0.0292 0.6001 0.0627 0.041 Uiso 1 1 calc R
H43B H 0.0478 0.6336 0.1045 0.041 Uiso 1 1 calc R
H43C H -0.0837 0.6500 0.0884 0.041 Uiso 1 1 calc R
C44 C -0.0907(4) 0.4364(3) 0.05203(11) 0.0309(9) Uani 1 1 d .
H44A H -0.1521 0.4896 0.0435 0.046 Uiso 1 1 calc R
H44B H -0.1166 0.3751 0.0480 0.046 Uiso 1 1 calc R
H44C H -0.0126 0.4490 0.0353 0.046 Uiso 1 1 calc R
C45 C -0.1770(3) 0.2630(3) 0.12842(12) 0.0311(9) Uani 1 1 d .
H45A H -0.2651 0.2800 0.1295 0.047 Uiso 1 1 calc R
H45B H -0.1598 0.2099 0.1514 0.047 Uiso 1 1 calc R
H45C H -0.1465 0.2424 0.1022 0.047 Uiso 1 1 calc R
C46 C -0.1586(3) 0.3351(3) 0.21295(11) 0.0302(9) Uani 1 1 d .
H46A H -0.2420 0.3645 0.2180 0.045 Uiso 1 1 calc R
H46B H -0.1104 0.3458 0.2340 0.045 Uiso 1 1 calc R
H46C H -0.1601 0.2652 0.2143 0.045 Uiso 1 1 calc R
C47 C 0.1833(3) 0.2705(3) 0.20324(11) 0.0250(8) Uani 1 1 d .
C48 C 0.1413(3) 0.1948(3) 0.18570(11) 0.0273(8) Uani 1 1 d .
C49 C 0.2266(4) 0.1804(3) 0.15071(11) 0.0294(9) Uani 1 1 d .
C50 C 0.3189(4) 0.2478(3) 0.14517(11) 0.0297(9) Uani 1 1 d .
C51 C 0.2942(3) 0.3008(2) 0.17876(11) 0.0253(8) Uani 1 1 d .
C52 C 0.1364(4) 0.2984(3) 0.24519(11) 0.0350(10) Uani 1 1 d .
H52A H 0.2021 0.2847 0.2630 0.052 Uiso 1 1 calc R
H52B H 0.0682 0.2604 0.2582 0.052 Uiso 1 1 calc R
H52C H 0.1090 0.3678 0.2411 0.052 Uiso 1 1 calc R
C53 C 0.0445(4) 0.1250(3) 0.20592(13) 0.0425(11) Uani 1 1 d .
H53A H -0.0062 0.1167 0.1851 0.064 Uiso 1 1 calc R
H53B H -0.0067 0.1518 0.2280 0.064 Uiso 1 1 calc R
H53C H 0.0847 0.0618 0.2175 0.064 Uiso 1 1 calc R
C54 C 0.2322(5) 0.0951(3) 0.12810(13) 0.0508(13) Uani 1 1 d .
H54A H 0.2742 0.0374 0.1438 0.076 Uiso 1 1 calc R
H54B H 0.2766 0.1119 0.1005 0.076 Uiso 1 1 calc R
H54C H 0.1493 0.0814 0.1256 0.076 Uiso 1 1 calc R
C55 C 0.4335(4) 0.2526(3) 0.11324(13) 0.0466(12) Uani 1 1 d .
H55A H 0.4645 0.3167 0.1093 0.070 Uiso 1 1 calc R
H55B H 0.4125 0.2420 0.0869 0.070 Uiso 1 1 calc R
H55C H 0.4963 0.2022 0.1233 0.070 Uiso 1 1 calc R
C56 C 0.3845(4) 0.3592(3) 0.19253(13) 0.0391(10) Uani 1 1 d .
H56A H 0.4399 0.3148 0.2097 0.059 Uiso 1 1 calc R
H56B H 0.3397 0.4057 0.2085 0.059 Uiso 1 1 calc R
H56C H 0.4316 0.3944 0.1682 0.059 Uiso 1 1 calc R
C57 C 0.3343(3) 0.0251(2) 0.91295(10) 0.0185(7) Uani 1 1 d .
C58 C 0.2657(3) -0.0532(2) 0.93233(10) 0.0208(7) Uani 1 1 d .
C59 C 0.3061(3) -0.1310(2) 0.96279(10) 0.0238(8) Uani 1 1 d .
C60 C 0.4210(3) -0.1333(3) 0.97549(11) 0.0263(8) Uani 1 1 d .
C61 C 0.4944(3) -0.0577(3) 0.95733(10) 0.0220(8) Uani 1 1 d .
C62 C 0.4508(3) 0.0177(2) 0.92709(10) 0.0199(7) Uani 1 1 d .
C63 C 0.3261(3) 0.2254(2) 0.87686(10) 0.0173(7) Uani 1 1 d .
C64 C 0.3315(3) 0.3025(2) 0.84226(11) 0.0215(7) Uani 1 1 d .
C65 C 0.3495(3) 0.3986(3) 0.84364(11) 0.0259(8) Uani 1 1 d .
C66 C 0.3558(3) 0.4241(3) 0.88187(12) 0.0276(8) Uani 1 1 d .
C67 C 0.3453(3) 0.3524(3) 0.91742(11) 0.0245(8) Uani 1 1 d .
C68 C 0.3311(3) 0.2562(2) 0.91465(10) 0.0201(7) Uani 1 1 d .
C69 C 0.3964(3) 0.0704(2) 0.83367(10) 0.0178(7) Uani 1 1 d .
C70 C 0.5089(3) 0.1038(2) 0.81527(10) 0.0203(7) Uani 1 1 d .
C71 C 0.5913(3) 0.0543(3) 0.78865(10) 0.0224(8) Uani 1 1 d .
C72 C 0.5630(3) -0.0326(3) 0.77946(10) 0.0227(8) Uani 1 1 d .
C73 C 0.4511(3) -0.0684(2) 0.79638(11) 0.0232(8) Uani 1 1 d .
C74 C 0.3728(3) -0.0178(2) 0.82298(10) 0.0213(7) Uani 1 1 d .
C75 C 0.1539(3) 0.1236(2) 0.86348(10) 0.0182(7) Uani 1 1 d .
C76 C 0.1076(3) 0.1276(2) 0.82587(10) 0.0208(7) Uani 1 1 d .
C77 C -0.0169(3) 0.1364(3) 0.82077(11) 0.0244(8) Uani 1 1 d .
C78 C -0.1037(3) 0.1409(3) 0.85483(12) 0.0271(8) Uani 1 1 d .
C79 C -0.0642(3) 0.1401(3) 0.89317(12) 0.0259(8) Uani 1 1 d .
C80 C 0.0605(3) 0.1336(2) 0.89644(10) 0.0222(8) Uani 1 1 d .
C81 C 0.6543(3) 0.3987(2) 0.36665(10) 0.0157(7) Uani 1 1 d .
C82 C 0.7165(3) 0.3554(2) 0.40122(10) 0.0175(7) Uani 1 1 d .
C83 C 0.8433(3) 0.3456(2) 0.40120(10) 0.0178(7) Uani 1 1 d .
C84 C 0.9174(3) 0.3789(2) 0.36433(11) 0.0192(7) Uani 1 1 d .
C85 C 0.8616(3) 0.4179(2) 0.32884(10) 0.0195(7) Uani 1 1 d .
C86 C 0.7337(3) 0.4266(2) 0.33020(10) 0.0172(7) Uani 1 1 d .
C87 C 0.4747(3) 0.2878(2) 0.37509(10) 0.0163(7) Uani 1 1 d .
C88 C 0.5010(3) 0.2421(2) 0.34025(10) 0.0194(7) Uani 1 1 d .
C89 C 0.4883(3) 0.1447(3) 0.34088(11) 0.0221(8) Uani 1 1 d .
C90 C 0.4501(3) 0.0839(2) 0.37842(11) 0.0238(8) Uani 1 1 d .
C91 C 0.4262(3) 0.1236(2) 0.41438(10) 0.0207(7) Uani 1 1 d .
C92 C 0.4387(3) 0.2237(2) 0.41194(10) 0.0183(7) Uani 1 1 d .
C93 C 0.4318(3) 0.4556(2) 0.41101(9) 0.0156(7) Uani 1 1 d .
C94 C 0.4826(3) 0.5183(2) 0.43118(10) 0.0174(7) Uani 1 1 d .
C95 C 0.4155(3) 0.5693(2) 0.46082(10) 0.0192(7) Uani 1 1 d .
C96 C 0.2915(3) 0.5580(2) 0.47154(10) 0.0198(7) Uani 1 1 d .
C97 C 0.2357(3) 0.4965(2) 0.45298(10) 0.0195(7) Uani 1 1 d .
C98 C 0.3060(3) 0.4481(2) 0.42336(10) 0.0173(7) Uani 1 1 d .
C99 C 0.4396(3) 0.4822(2) 0.33095(9) 0.0155(7) Uani 1 1 d .
C100 C 0.4742(3) 0.5791(2) 0.31908(10) 0.0187(7) Uani 1 1 d .
C101 C 0.4214(3) 0.6522(2) 0.28989(10) 0.0208(7) Uani 1 1 d .
C102 C 0.3239(3) 0.6319(3) 0.27100(10) 0.0227(8) Uani 1 1 d .
C103 C 0.2849(3) 0.5377(2) 0.28188(10) 0.0195(7) Uani 1 1 d .
C104 C 0.3421(3) 0.4664(2) 0.31067(10) 0.0169(7) Uani 1 1 d .
Cl1 Cl 1.08990(8) 0.93735(7) 0.31152(3) 0.0287(2) Uani 1 1 d .
Cl2 Cl 0.25313(9) 0.43934(7) 0.05218(3) 0.0359(2) Uani 1 1 d .
F1 F 0.15032(17) -0.05989(14) 0.92206(6) 0.0259(4) Uani 1 1 d .
F2 F 0.2328(2) -0.20494(15) 0.97990(7) 0.0362(5) Uani 1 1 d .
F3 F 0.4633(2) -0.20884(16) 1.00471(7) 0.0381(5) Uani 1 1 d .
F4 F 0.60915(18) -0.05906(15) 0.96908(6) 0.0297(5) Uani 1 1 d .
F5 F 0.53028(16) 0.08796(14) 0.91003(6) 0.0221(4) Uani 1 1 d .
F6 F 0.32108(18) 0.28352(14) 0.80359(6) 0.0260(5) Uani 1 1 d .
F7 F 0.3612(2) 0.46769(15) 0.80783(7) 0.0367(5) Uani 1 1 d .
F8 F 0.3741(2) 0.51787(15) 0.88395(7) 0.0385(5) Uani 1 1 d .
F9 F 0.34930(19) 0.37614(16) 0.95558(7) 0.0350(5) Uani 1 1 d .
F10 F 0.32234(17) 0.19105(14) 0.95167(6) 0.0254(4) Uani 1 1 d .
F11 F 0.54700(16) 0.18808(14) 0.82256(6) 0.0235(4) Uani 1 1 d .
F12 F 0.70119(17) 0.08924(15) 0.77214(6) 0.0294(5) Uani 1 1 d .
F13 F 0.64390(18) -0.08266(16) 0.75492(6) 0.0330(5) Uani 1 1 d .
F14 F 0.41967(19) -0.15357(14) 0.78825(6) 0.0324(5) Uani 1 1 d .
F15 F 0.26507(18) -0.05892(14) 0.83976(6) 0.0268(5) Uani 1 1 d .
F16 F 0.18593(18) 0.12162(14) 0.79010(6) 0.0263(5) Uani 1 1 d .
F17 F -0.05281(19) 0.13904(16) 0.78237(6) 0.0352(5) Uani 1 1 d .
F18 F -0.22543(18) 0.14507(16) 0.85118(7) 0.0367(5) Uani 1 1 d .
F19 F -0.14785(18) 0.14390(17) 0.92765(7) 0.0381(5) Uani 1 1 d .
F20 F 0.09277(17) 0.13317(15) 0.93531(6) 0.0272(5) Uani 1 1 d .
F21 F 0.64937(16) 0.32031(14) 0.43830(5) 0.0207(4) Uani 1 1 d .
F22 F 0.89659(17) 0.30383(15) 0.43627(6) 0.0282(5) Uani 1 1 d .
F23 F 1.04121(16) 0.37256(15) 0.36334(6) 0.0280(5) Uani 1 1 d .
F24 F 0.93348(17) 0.44821(14) 0.29226(6) 0.0273(5) Uani 1 1 d .
F25 F 0.68951(17) 0.46695(14) 0.29292(5) 0.0236(4) Uani 1 1 d .
F26 F 0.54226(17) 0.29712(14) 0.30212(6) 0.0239(4) Uani 1 1 d .
F27 F 0.50936(19) 0.10756(15) 0.30522(6) 0.0313(5) Uani 1 1 d .
F28 F 0.43189(19) -0.01118(14) 0.37979(7) 0.0328(5) Uani 1 1 d .
F29 F 0.38796(19) 0.06571(14) 0.45118(6) 0.0310(5) Uani 1 1 d .
F30 F 0.41317(17) 0.25439(13) 0.44926(5) 0.0226(4) Uani 1 1 d .
F31 F 0.60395(16) 0.53452(13) 0.42305(6) 0.0212(4) Uani 1 1 d .
F32 F 0.47153(18) 0.62963(14) 0.47841(6) 0.0256(4) Uani 1 1 d .
F33 F 0.22407(18) 0.60688(14) 0.49999(6) 0.0280(5) Uani 1 1 d .
F34 F 0.11308(16) 0.48544(14) 0.46285(6) 0.0261(5) Uani 1 1 d .
F35 F 0.24310(16) 0.39180(13) 0.40518(6) 0.0213(4) Uani 1 1 d .
F36 F 0.56620(17) 0.60603(13) 0.33753(6) 0.0236(4) Uani 1 1 d .
F37 F 0.46222(19) 0.74377(14) 0.28012(6) 0.0308(5) Uani 1 1 d .
F38 F 0.26606(19) 0.70154(15) 0.24333(6) 0.0327(5) Uani 1 1 d .
F39 F 0.18612(17) 0.51794(15) 0.26462(6) 0.0275(5) Uani 1 1 d .
F40 F 0.29509(16) 0.37683(13) 0.31865(6) 0.0223(4) Uani 1 1 d .
N1 N 0.9109(3) 0.7839(2) 0.32874(9) 0.0237(7) Uani 1 1 d .
N2 N 0.1037(3) 0.2681(2) 0.07994(9) 0.0272(7) Uani 1 1 d .
Zr1 Zr 0.92279(3) 0.86725(2) 0.382815(10) 0.01579(8) Uani 1 1 d .
Zr2 Zr 0.11763(3) 0.35491(2) 0.132339(10) 0.01876(9) Uani 1 1 d .

loop_
_atom_site_aniso_label
_atom_site_aniso_U_11
_atom_site_aniso_U_22
_atom_site_aniso_U_33
_atom_site_aniso_U_23
_atom_site_aniso_U_13
_atom_site_aniso_U_12
B1 0.0152(19) 0.022(2) 0.019(2) -0.0054(16) -0.0022(15) -0.0021(16)
B2 0.0143(19) 0.020(2) 0.0159(19) -0.0020(15) -0.0017(15) -0.0024(15)
C1 0.044(2) 0.0202(19) 0.024(2) -0.0011(16) -0.0131(17) 0.0035(17)
C2 0.096(4) 0.026(2) 0.038(3) -0.0131(19) -0.030(3) 0.001(2)
C3 0.0177(18) 0.0198(18) 0.0261(19) 0.0007(15) -0.0028(14) -0.0013(14)
C4 0.0232(19) 0.026(2) 0.031(2) -0.0049(16) -0.0035(16) -0.0014(16)
C5 0.022(2) 0.025(2) 0.043(2) -0.0106(17) -0.0076(17) 0.0022(16)
C6 0.021(2) 0.024(2) 0.055(3) -0.0045(19) -0.0046(18) 0.0003(16)
C7 0.023(2) 0.027(2) 0.038(2) 0.0031(17) 0.0056(17) 0.0000(16)
C8 0.0208(19) 0.026(2) 0.030(2) 0.0008(16) -0.0003(16) 0.0051(15)
C9 0.0176(18) 0.0228(19) 0.0219(18) -0.0060(15) -0.0060(14) 0.0031(14)
C10 0.0160(17) 0.0167(17) 0.0266(19) -0.0038(14) -0.0031(14) 0.0007(14)
C11 0.0143(17) 0.0235(19) 0.0271(19) -0.0102(15) -0.0023(14) 0.0005(14)
C12 0.0128(17) 0.0236(19) 0.0268(19) -0.0068(15) -0.0053(14) 0.0017(14)
C13 0.0180(18) 0.0216(19) 0.031(2) -0.0081(15) -0.0040(15) -0.0019(14)
C14 0.034(2) 0.035(2) 0.0223(19) -0.0067(17) -0.0075(16) 0.0059(17)
C15 0.026(2) 0.0179(19) 0.037(2) 0.0016(16) -0.0077(16) -0.0007(15)
C16 0.025(2) 0.036(2) 0.033(2) -0.0170(18) -0.0042(16) 0.0009(17)
C17 0.0200(19) 0.030(2) 0.031(2) 0.0002(16) 0.0016(15) -0.0017(16)
C18 0.025(2) 0.030(2) 0.038(2) -0.0139(17) -0.0091(17) -0.0004(16)
C19 0.0228(19) 0.0195(18) 0.0193(18) -0.0022(14) -0.0032(14) 0.0056(14)
C20 0.0226(19) 0.0155(17) 0.0247(19) 0.0024(14) -0.0104(15) -0.0013(14)
C21 0.029(2) 0.0225(19) 0.0222(19) -0.0041(15) -0.0029(15) 0.0121(16)
C22 0.0183(19) 0.026(2) 0.034(2) 0.0079(17) -0.0074(16) 0.0003(15)
C23 0.035(2) 0.0179(18) 0.028(2) 0.0050(15) -0.0154(17) -0.0057(16)
C24 0.042(2) 0.035(2) 0.025(2) -0.0033(17) -0.0021(18) 0.0081(19)
C25 0.031(2) 0.023(2) 0.039(2) -0.0031(17) -0.0076(17) -0.0058(16)
C26 0.053(3) 0.039(3) 0.035(2) -0.0102(19) -0.009(2) 0.022(2)
C27 0.024(2) 0.044(3) 0.056(3) 0.020(2) -0.0051(19) -0.0036(19)
C28 0.061(3) 0.032(2) 0.044(3) 0.0028(19) -0.032(2) -0.012(2)
C29 0.021(2) 0.040(2) 0.025(2) -0.0088(18) 0.0011(15) 0.0004(17)
C30 0.036(2) 0.065(3) 0.033(2) -0.027(2) 0.0023(18) -0.010(2)
C31 0.025(2) 0.025(2) 0.030(2) -0.0011(16) -0.0074(16) 0.0038(16)
C32 0.0213(19) 0.026(2) 0.030(2) 0.0009(16) -0.0031(15) 0.0030(15)
C33 0.032(2) 0.029(2) 0.057(3) -0.006(2) -0.016(2) 0.0022(18)
C34 0.027(2) 0.025(2) 0.061(3) 0.006(2) -0.011(2) -0.0041(17)
C35 0.023(2) 0.035(2) 0.042(2) 0.0054(19) -0.0014(17) -0.0033(17)
C36 0.023(2) 0.028(2) 0.037(2) 0.0004(17) -0.0043(17) 0.0016(16)
C37 0.0194(18) 0.0199(18) 0.0247(19) -0.0060(15) -0.0009(14) -0.0023(14)
C38 0.0181(18) 0.0205(18) 0.0267(19) -0.0022(15) -0.0038(14) -0.0002(14)
C39 0.0220(19) 0.0253(19) 0.0235(19) -0.0048(15) -0.0030(15) 0.0018(15)
C40 0.0228(19) 0.0186(18) 0.0246(19) -0.0041(15) -0.0028(15) -0.0021(14)
C41 0.0227(19) 0.0209(18) 0.0220(18) -0.0032(15) -0.0008(15) 0.0007(15)
C42 0.030(2) 0.029(2) 0.030(2) -0.0130(17) -0.0042(16) 0.0003(16)
C43 0.027(2) 0.0205(19) 0.034(2) -0.0017(16) -0.0051(16) 0.0006(15)
C44 0.033(2) 0.035(2) 0.025(2) -0.0040(17) -0.0095(16) 0.0004(17)
C45 0.034(2) 0.029(2) 0.033(2) -0.0085(17) -0.0030(17) -0.0085(17)
C46 0.033(2) 0.031(2) 0.025(2) -0.0028(16) 0.0007(16) -0.0042(17)
C47 0.033(2) 0.0208(19) 0.0223(19) -0.0064(15) -0.0081(16) 0.0035(16)
C48 0.036(2) 0.0190(19) 0.026(2) 0.0005(15) -0.0121(17) 0.0001(16)
C49 0.046(2) 0.0173(19) 0.026(2) -0.0047(15) -0.0142(18) 0.0064(17)
C50 0.035(2) 0.027(2) 0.024(2) -0.0022(16) -0.0051(16) 0.0099(17)
C51 0.030(2) 0.0166(18) 0.029(2) -0.0046(15) -0.0088(16) 0.0034(15)
C52 0.051(3) 0.031(2) 0.022(2) -0.0078(17) -0.0079(18) 0.0084(19)
C53 0.047(3) 0.026(2) 0.050(3) 0.0113(19) -0.013(2) -0.0076(19)
C54 0.092(4) 0.025(2) 0.041(3) -0.0153(19) -0.033(3) 0.015(2)
C55 0.041(3) 0.051(3) 0.038(3) 0.000(2) 0.004(2) 0.016(2)
C56 0.036(2) 0.031(2) 0.053(3) -0.005(2) -0.023(2) -0.0001(18)
C57 0.0187(18) 0.0228(18) 0.0149(17) -0.0086(14) 0.0001(13) 0.0005(14)
C58 0.0165(18) 0.0245(19) 0.0221(18) -0.0073(15) -0.0022(14) -0.0001(14)
C59 0.028(2) 0.0211(19) 0.0206(18) -0.0025(15) 0.0025(15) -0.0034(15)
C60 0.034(2) 0.0205(19) 0.0210(19) 0.0018(15) -0.0039(16) 0.0037(16)
C61 0.0210(19) 0.0262(19) 0.0193(18) -0.0070(15) -0.0029(14) 0.0017(15)
C62 0.0195(18) 0.0214(18) 0.0189(18) -0.0078(14) 0.0014(14) 0.0005(14)
C63 0.0088(16) 0.0208(18) 0.0225(18) -0.0053(14) -0.0026(13) 0.0006(13)
C64 0.0158(18) 0.0223(19) 0.0273(19) -0.0069(15) -0.0057(14) 0.0022(14)
C65 0.0203(19) 0.0203(19) 0.034(2) 0.0005(16) -0.0023(16) -0.0002(15)
C66 0.0202(19) 0.0190(19) 0.047(2) -0.0135(17) -0.0050(17) -0.0010(15)
C67 0.0127(17) 0.028(2) 0.036(2) -0.0153(17) -0.0038(15) 0.0010(15)
C68 0.0119(17) 0.0235(18) 0.0254(19) -0.0051(15) -0.0041(14) -0.0003(14)
C69 0.0165(17) 0.0195(17) 0.0180(17) -0.0034(14) -0.0067(13) 0.0010(14)
C70 0.0196(18) 0.0225(18) 0.0184(17) -0.0022(14) -0.0055(14) 0.0005(14)
C71 0.0191(18) 0.029(2) 0.0173(18) -0.0015(15) -0.0033(14) -0.0004(15)
C72 0.0208(19) 0.030(2) 0.0160(17) -0.0077(15) -0.0034(14) 0.0097(15)
C73 0.031(2) 0.0158(18) 0.0229(19) -0.0052(14) -0.0066(15) 0.0026(15)
C74 0.0204(18) 0.0217(18) 0.0197(18) 0.0009(14) -0.0014(14) -0.0036(15)
C75 0.0185(18) 0.0129(16) 0.0227(18) -0.0027(14) -0.0017(14) -0.0014(13)
C76 0.0231(19) 0.0169(17) 0.0234(19) -0.0061(14) -0.0025(15) -0.0018(14)
C77 0.0217(19) 0.026(2) 0.029(2) -0.0078(16) -0.0124(16) -0.0007(15)
C78 0.0195(19) 0.0232(19) 0.042(2) -0.0096(17) -0.0098(17) -0.0003(15)
C79 0.0171(18) 0.026(2) 0.035(2) -0.0104(16) 0.0000(16) 0.0005(15)
C80 0.0234(19) 0.0238(19) 0.0219(18) -0.0079(15) -0.0062(15) -0.0011(15)
C81 0.0169(17) 0.0132(16) 0.0191(17) -0.0064(13) -0.0031(13) -0.0032(13)
C82 0.0201(18) 0.0166(17) 0.0160(17) -0.0053(13) 0.0004(13) -0.0011(14)
C83 0.0190(18) 0.0185(17) 0.0181(17) -0.0092(14) -0.0065(14) 0.0049(14)
C84 0.0096(16) 0.0225(18) 0.0277(19) -0.0124(15) -0.0015(14) 0.0022(13)
C85 0.0217(18) 0.0188(18) 0.0179(17) -0.0057(14) 0.0037(14) -0.0045(14)
C86 0.0181(17) 0.0157(17) 0.0179(17) -0.0046(14) -0.0022(13) 0.0008(13)
C87 0.0111(16) 0.0191(17) 0.0196(17) -0.0043(14) -0.0035(13) -0.0012(13)
C88 0.0125(17) 0.0251(19) 0.0210(18) -0.0049(15) -0.0044(14) 0.0010(14)
C89 0.0168(18) 0.0255(19) 0.0278(19) -0.0135(16) -0.0069(15) 0.0023(15)
C90 0.0189(18) 0.0163(18) 0.039(2) -0.0101(16) -0.0097(16) 0.0024(14)
C91 0.0172(18) 0.0187(18) 0.0244(19) 0.0005(15) -0.0021(14) -0.0022(14)
C92 0.0141(17) 0.0213(18) 0.0203(18) -0.0061(14) -0.0019(13) -0.0011(14)
C93 0.0173(17) 0.0141(16) 0.0139(16) 0.0003(13) -0.0026(13) 0.0011(13)
C94 0.0161(17) 0.0185(17) 0.0174(17) -0.0024(14) -0.0045(13) 0.0009(13)
C95 0.0263(19) 0.0161(17) 0.0165(17) -0.0023(14) -0.0063(14) -0.0044(14)
C96 0.0239(19) 0.0169(17) 0.0159(17) -0.0028(14) 0.0017(14) 0.0052(14)
C97 0.0154(17) 0.0191(18) 0.0222(18) -0.0008(14) -0.0007(14) -0.0014(14)
C98 0.0198(18) 0.0166(17) 0.0161(17) -0.0030(13) -0.0046(13) -0.0010(14)
C99 0.0147(17) 0.0190(17) 0.0134(16) -0.0070(13) 0.0018(13) -0.0010(13)
C100 0.0149(17) 0.0234(18) 0.0191(17) -0.0063(14) -0.0026(13) -0.0028(14)
C101 0.0222(18) 0.0179(18) 0.0213(18) -0.0005(14) 0.0001(14) -0.0058(14)
C102 0.0221(19) 0.0245(19) 0.0192(18) -0.0014(15) -0.0025(14) 0.0023(15)
C103 0.0179(17) 0.0263(19) 0.0158(17) -0.0058(14) -0.0050(14) -0.0009(14)
C104 0.0197(17) 0.0182(17) 0.0150(16) -0.0077(14) 0.0013(13) -0.0063(14)
Cl1 0.0317(5) 0.0293(5) 0.0224(5) -0.0029(4) 0.0019(4) -0.0007(4)
Cl2 0.0362(6) 0.0413(6) 0.0286(5) -0.0047(4) -0.0013(4) -0.0035(4)
F1 0.0219(11) 0.0259(11) 0.0294(11) -0.0014(9) -0.0036(9) -0.0059(9)
F2 0.0382(13) 0.0294(12) 0.0365(13) 0.0089(10) -0.0039(10) -0.0118(10)
F3 0.0425(14) 0.0326(13) 0.0333(13) 0.0125(10) -0.0134(10) -0.0013(10)
F4 0.0242(11) 0.0371(12) 0.0276(11) -0.0034(9) -0.0094(9) 0.0008(9)
F5 0.0153(10) 0.0256(11) 0.0247(11) -0.0031(8) -0.0017(8) -0.0026(8)
F6 0.0297(11) 0.0249(11) 0.0228(11) -0.0011(9) -0.0067(9) -0.0019(9)
F7 0.0382(13) 0.0224(11) 0.0468(14) 0.0028(10) -0.0069(11) -0.0058(10)
F8 0.0367(13) 0.0223(11) 0.0607(15) -0.0150(11) -0.0072(11) -0.0057(10)
F9 0.0333(12) 0.0371(13) 0.0416(13) -0.0246(11) -0.0060(10) 0.0002(10)
F10 0.0244(11) 0.0305(11) 0.0226(11) -0.0090(9) -0.0021(8) -0.0011(9)
F11 0.0184(10) 0.0264(11) 0.0272(11) -0.0076(9) -0.0009(8) -0.0057(8)
F12 0.0157(10) 0.0447(13) 0.0285(11) -0.0113(10) 0.0023(8) -0.0034(9)
F13 0.0281(12) 0.0439(13) 0.0291(12) -0.0196(10) -0.0025(9) 0.0096(10)
F14 0.0414(13) 0.0233(11) 0.0345(12) -0.0137(9) 0.0003(10) -0.0013(10)
F15 0.0278(11) 0.0220(11) 0.0306(11) -0.0083(9) 0.0058(9) -0.0076(9)
F16 0.0264(11) 0.0333(12) 0.0196(10) -0.0056(9) -0.0047(8) -0.0008(9)
F17 0.0322(12) 0.0431(13) 0.0356(13) -0.0110(10) -0.0202(10) 0.0000(10)
F18 0.0157(11) 0.0401(13) 0.0595(15) -0.0189(11) -0.0122(10) 0.0018(9)
F19 0.0208(11) 0.0549(15) 0.0395(13) -0.0171(11) 0.0035(10) 0.0001(10)
F20 0.0202(11) 0.0407(13) 0.0229(11) -0.0135(9) -0.0006(8) -0.0013(9)
F21 0.0167(10) 0.0290(11) 0.0145(10) -0.0023(8) 0.0008(8) 0.0000(8)
F22 0.0192(11) 0.0425(13) 0.0234(11) -0.0085(9) -0.0090(8) 0.0068(9)
F23 0.0118(10) 0.0347(12) 0.0383(12) -0.0104(10) -0.0027(9) 0.0005(9)
F24 0.0191(10) 0.0329(12) 0.0262(11) -0.0043(9) 0.0087(8) -0.0025(9)
F25 0.0214(10) 0.0327(11) 0.0149(10) -0.0009(8) -0.0012(8) -0.0028(9)
F26 0.0268(11) 0.0278(11) 0.0171(10) -0.0063(8) 0.0016(8) -0.0029(9)
F27 0.0337(12) 0.0312(12) 0.0347(12) -0.0213(10) -0.0057(10) 0.0027(9)
F28 0.0336(12) 0.0180(11) 0.0499(14) -0.0103(10) -0.0100(10) -0.0026(9)
F29 0.0364(12) 0.0217(11) 0.0311(12) 0.0038(9) -0.0006(9) -0.0063(9)
F30 0.0285(11) 0.0212(10) 0.0165(10) -0.0027(8) 0.0019(8) -0.0026(8)
F31 0.0161(10) 0.0257(11) 0.0251(10) -0.0106(8) -0.0014(8) -0.0064(8)
F32 0.0322(12) 0.0249(11) 0.0244(11) -0.0136(9) -0.0034(9) -0.0060(9)
F33 0.0290(11) 0.0299(11) 0.0256(11) -0.0144(9) 0.0034(9) 0.0040(9)
F34 0.0145(10) 0.0311(12) 0.0310(11) -0.0069(9) 0.0030(8) 0.0007(8)
F35 0.0162(10) 0.0255(11) 0.0248(10) -0.0094(8) -0.0021(8) -0.0046(8)
F36 0.0251(11) 0.0209(10) 0.0272(11) -0.0035(8) -0.0089(9) -0.0068(8)
F37 0.0387(13) 0.0195(11) 0.0343(12) 0.0031(9) -0.0109(10) -0.0094(9)
F38 0.0349(12) 0.0296(12) 0.0319(12) 0.0045(9) -0.0164(10) 0.0009(10)
F39 0.0222(11) 0.0339(12) 0.0288(11) -0.0042(9) -0.0129(9) -0.0041(9)
F40 0.0193(10) 0.0224(10) 0.0269(11) -0.0027(8) -0.0070(8) -0.0077(8)
N1 0.0286(17) 0.0205(16) 0.0225(16) -0.0058(13) -0.0070(13) 0.0034(13)
N2 0.0302(18) 0.0281(17) 0.0229(16) -0.0054(14) -0.0047(13) 0.0020(14)
Zr1 0.01602(17) 0.01498(17) 0.01677(17) -0.00380(13) -0.00196(13) -0.00147(13)
Zr2 0.02218(18) 0.01620(17) 0.01773(17) -0.00340(13) -0.00220(13) -0.00068(13)

loop_
_atom_type_symbol
_atom_type_description
_atom_type_scat_dispersion_real
_atom_type_scat_dispersion_imag
_atom_type_scat_source
C C 0.0033 0.0016 'International Tables Vol C Tables 4.2.6.8 and 6.1.1.4'
H H 0.0000 0.0000 'International Tables Vol C Tables 4.2.6.8 and 6.1.1.4'
B B 0.0013 0.0007 'International Tables Vol C Tables 4.2.6.8 and 6.1.1.4'
F F 0.0171 0.0103 'International Tables Vol C Tables 4.2.6.8 and 6.1.1.4'
Cl Cl 0.1484 0.1585 'International Tables Vol C Tables 4.2.6.8 and 6.1.1.4'
Zr Zr -2.9673 0.5597 'International Tables Vol C Tables 4.2.6.8 and 6.1.1.4'
N N 0.0061 0.0033 'International Tables Vol C Tables 4.2.6.8 and 6.1.1.4'

loop_
_geom_angle_atom_site_label_1
_geom_angle_atom_site_label_2
_geom_angle_atom_site_label_3
_geom_angle
C63 B1 C69 114.1(3)
C63 B1 C75 103.2(3)
C69 B1 C75 113.0(3)
C63 B1 C57 113.6(3)
C69 B1 C57 100.4(3)
C75 B1 C57 113.1(3)
C87 B2 C81 102.1(2)
C87 B2 C93 113.6(3)
C81 B2 C93 113.6(3)
C87 B2 C99 114.4(3)
C81 B2 C99 113.6(3)
C93 B2 C99 100.1(2)
N1 C1 C2 178.4(4)
C8 C3 C4 113.4(3)
C8 C3 Zr1 107.7(2)
C4 C3 Zr1 138.5(3)
C5 C4 C3 123.1(3)
C4 C5 C6 119.6(4)
C7 C6 C5 120.5(4)
C6 C7 C8 116.7(4)
C3 C8 C7 126.7(4)
C3 C8 Cl1 113.2(3)
C7 C8 Cl1 119.9(3)
C10 C9 C13 108.4(3)
C10 C9 C14 125.3(3)
C13 C9 C14 126.0(3)
C10 C9 Zr1 75.21(18)
C13 C9 Zr1 73.63(19)
C14 C9 Zr1 122.6(2)
C9 C10 C11 107.9(3)
C9 C10 C15 123.9(3)
C11 C10 C15 127.6(3)
C9 C10 Zr1 72.84(18)
C11 C10 Zr1 73.51(18)
C15 C10 Zr1 126.1(2)
C12 C11 C10 108.3(3)
C12 C11 C16 124.5(3)
C10 C11 C16 126.0(3)
C12 C11 Zr1 74.25(18)
C10 C11 Zr1 74.31(18)
C16 C11 Zr1 127.2(2)
C11 C12 C13 107.8(3)
C11 C12 C17 126.0(3)
C13 C12 C17 124.4(3)
C11 C12 Zr1 73.64(18)
C13 C12 Zr1 72.74(19)
C17 C12 Zr1 131.3(2)
C12 C13 C9 107.5(3)
C12 C13 C18 123.3(3)
C9 C13 C18 128.0(3)
C12 C13 Zr1 74.92(18)
C9 C13 Zr1 73.65(18)
C18 C13 Zr1 126.7(2)
C23 C19 C20 107.7(3)
C23 C19 C24 124.4(3)
C20 C19 C24 126.1(3)
C23 C19 Zr1 75.74(19)
C20 C19 Zr1 72.66(18)
C24 C19 Zr1 129.7(2)
C21 C20 C19 107.3(3)
C21 C20 C25 125.0(3)
C19 C20 C25 126.7(3)
C21 C20 Zr1 75.85(19)
C19 C20 Zr1 74.44(19)
C25 C20 Zr1 124.3(2)
C22 C21 C20 107.9(3)
C22 C21 C26 124.8(4)
C20 C21 C26 126.9(4)
C22 C21 Zr1 74.34(19)
C20 C21 Zr1 71.53(18)
C26 C21 Zr1 125.6(2)
C23 C22 C21 108.8(3)
C23 C22 C27 124.9(4)
C21 C22 C27 125.7(4)
C23 C22 Zr1 74.5(2)
C21 C22 Zr1 73.84(19)
C27 C22 Zr1 125.1(2)
C22 C23 C19 108.3(3)
C22 C23 C28 126.6(4)
C19 C23 C28 123.8(3)
C22 C23 Zr1 73.9(2)
C19 C23 Zr1 72.06(19)
C28 C23 Zr1 130.0(2)
N2 C29 C30 179.3(4)
C32 C31 C36 112.8(3)
C32 C31 Zr2 136.7(3)
C36 C31 Zr2 110.2(3)
C31 C32 C33 123.6(4)
C32 C33 C34 119.8(4)
C35 C34 C33 120.0(4)
C34 C35 C36 115.6(4)
C31 C36 C35 128.2(4)
C31 C36 Cl2 112.8(3)
C35 C36 Cl2 118.9(3)
C38 C37 C41 108.2(3)
C38 C37 C42 126.0(3)
C41 C37 C42 124.4(3)
C38 C37 Zr2 74.15(19)
C41 C37 Zr2 74.01(19)
C42 C37 Zr2 128.3(2)
C39 C38 C37 107.9(3)
C39 C38 C43 124.8(3)
C37 C38 C43 126.7(3)
C39 C38 Zr2 73.08(19)
C37 C38 Zr2 73.77(19)
C43 C38 Zr2 125.9(2)
C38 C39 C40 108.3(3)
C38 C39 C44 124.9(3)
C40 C39 C44 126.2(3)
C38 C39 Zr2 74.77(19)
C40 C39 Zr2 73.20(19)
C44 C39 Zr2 124.5(2)
C41 C40 C39 107.8(3)
C41 C40 C45 124.8(3)
C39 C40 C45 126.5(3)
C41 C40 Zr2 75.14(19)
C39 C40 Zr2 74.23(19)
C45 C40 Zr2 125.0(2)
C40 C41 C37 107.7(3)
C40 C41 C46 125.4(3)
C37 C41 C46 125.3(3)
C40 C41 Zr2 72.46(19)
C37 C41 Zr2 73.67(19)
C46 C41 Zr2 130.8(2)
C51 C47 C48 107.8(3)
C51 C47 C52 124.2(3)
C48 C47 C52 126.8(3)
C51 C47 Zr2 75.2(2)
C48 C47 Zr2 73.92(19)
C52 C47 Zr2 126.8(2)
C49 C48 C47 107.4(3)
C49 C48 C53 123.9(3)
C47 C48 C53 127.1(3)
C49 C48 Zr2 75.0(2)
C47 C48 Zr2 73.23(19)
C53 C48 Zr2 128.8(2)
C48 C49 C50 109.0(3)
C48 C49 C54 125.0(4)
C50 C49 C54 125.1(4)
C48 C49 Zr2 73.0(2)
C50 C49 Zr2 73.1(2)
C54 C49 Zr2 128.7(2)
C49 C50 C51 107.4(3)
C49 C50 C55 126.5(4)
C51 C50 C55 125.5(4)
C49 C50 Zr2 74.7(2)
C51 C50 Zr2 74.6(2)
C55 C50 Zr2 123.1(2)
C47 C51 C50 108.3(3)
C47 C51 C56 124.3(3)
C50 C51 C56 125.7(4)
C47 C51 Zr2 72.6(2)
C50 C51 Zr2 73.1(2)
C56 C51 Zr2 131.5(2)
C58 C57 C62 112.8(3)
C58 C57 B1 127.6(3)
C62 C57 B1 118.9(3)
F1 C58 C57 121.3(3)
F1 C58 C59 114.3(3)
C57 C58 C59 124.4(3)
F2 C59 C60 119.8(3)
F2 C59 C58 120.4(3)
C60 C59 C58 119.8(3)
F3 C60 C59 121.0(3)
F3 C60 C61 120.3(3)
C59 C60 C61 118.7(3)
F4 C61 C62 120.8(3)
F4 C61 C60 119.7(3)
C62 C61 C60 119.5(3)
F5 C62 C61 115.7(3)
F5 C62 C57 119.6(3)
C61 C62 C57 124.7(3)
C64 C63 C68 113.0(3)
C64 C63 B1 120.7(3)
C68 C63 B1 126.0(3)
F6 C64 C65 116.1(3)
F6 C64 C63 119.1(3)
C65 C64 C63 124.7(3)
F7 C65 C66 120.0(3)
F7 C65 C64 120.6(3)
C66 C65 C64 119.4(3)
F8 C66 C67 120.9(3)
F8 C66 C65 120.4(3)
C67 C66 C65 118.7(3)
F9 C67 C66 119.8(3)
F9 C67 C68 119.9(3)
C66 C67 C68 120.3(3)
F10 C68 C67 115.5(3)
F10 C68 C63 120.8(3)
C67 C68 C63 123.7(3)
C70 C69 C74 113.6(3)
C70 C69 B1 127.2(3)
C74 C69 B1 118.3(3)
F11 C70 C69 121.4(3)
F11 C70 C71 115.3(3)
C69 C70 C71 123.3(3)
F12 C71 C72 118.8(3)
F12 C71 C70 120.9(3)
C72 C71 C70 120.3(3)
F13 C72 C73 120.5(3)
F13 C72 C71 120.6(3)
C73 C72 C71 118.8(3)
F14 C73 C72 120.7(3)
F14 C73 C74 120.2(3)
C72 C73 C74 119.0(3)
F15 C74 C73 116.1(3)
F15 C74 C69 119.0(3)
C73 C74 C69 124.9(3)
C76 C75 C80 112.7(3)
C76 C75 B1 127.0(3)
C80 C75 B1 120.3(3)
F16 C76 C75 120.5(3)
F16 C76 C77 114.7(3)
C75 C76 C77 124.7(3)
F17 C77 C78 120.3(3)
F17 C77 C76 120.1(3)
C78 C77 C76 119.6(3)
F18 C78 C77 120.9(3)
F18 C78 C79 120.3(3)
C77 C78 C79 118.8(3)
F19 C79 C80 120.3(3)
F19 C79 C78 120.3(3)
C80 C79 C78 119.4(3)
F20 C80 C79 116.1(3)
F20 C80 C75 119.2(3)
C79 C80 C75 124.6(3)
C86 C81 C82 113.2(3)
C86 C81 B2 126.7(3)
C82 C81 B2 119.9(3)
F21 C82 C83 116.1(3)
F21 C82 C81 119.0(3)
C83 C82 C81 124.9(3)
F22 C83 C82 121.3(3)
F22 C83 C84 119.5(3)
C82 C83 C84 119.2(3)
F23 C84 C85 120.7(3)
F23 C84 C83 120.8(3)
C85 C84 C83 118.5(3)
F24 C85 C84 119.0(3)
F24 C85 C86 120.5(3)
C84 C85 C86 120.5(3)
F25 C86 C85 114.9(3)
F25 C86 C81 121.5(3)
C85 C86 C81 123.6(3)
C92 C87 C88 113.4(3)
C92 C87 B2 126.0(3)
C88 C87 B2 120.3(3)
C89 C88 F26 116.3(3)
C89 C88 C87 124.8(3)
F26 C88 C87 119.0(3)
F27 C89 C88 120.9(3)
F27 C89 C90 119.5(3)
C88 C89 C90 119.6(3)
F28 C90 C91 120.2(3)
F28 C90 C89 121.0(3)
C91 C90 C89 118.7(3)
F29 C91 C90 119.6(3)
F29 C91 C92 120.9(3)
C90 C91 C92 119.5(3)
F30 C92 C87 121.8(3)
F30 C92 C91 114.3(3)
C87 C92 C91 124.0(3)
C98 C93 C94 113.1(3)
C98 C93 B2 119.7(3)
C94 C93 B2 126.6(3)
F31 C94 C93 121.3(3)
F31 C94 C95 114.5(3)
C93 C94 C95 124.2(3)
F32 C95 C96 120.3(3)
F32 C95 C94 120.4(3)
C96 C95 C94 119.4(3)
F33 C96 C95 120.6(3)
F33 C96 C97 120.0(3)
C95 C96 C97 119.4(3)
F34 C97 C96 120.1(3)
F34 C97 C98 120.8(3)
C96 C97 C98 119.1(3)
F35 C98 C97 115.6(3)
F35 C98 C93 119.6(3)
C97 C98 C93 124.8(3)
C104 C99 C100 112.7(3)
C104 C99 B2 126.8(3)
C100 C99 B2 119.8(3)
F36 C100 C101 115.7(3)
F36 C100 C99 119.1(3)
C101 C100 C99 125.3(3)
F37 C101 C100 121.0(3)
F37 C101 C102 119.8(3)
C100 C101 C102 119.2(3)
F38 C102 C101 121.7(3)
F38 C102 C103 120.3(3)
C101 C102 C103 118.0(3)
F39 C103 C104 120.8(3)
F39 C103 C102 118.5(3)
C104 C103 C102 120.7(3)
F40 C104 C103 115.0(3)
F40 C104 C99 121.0(3)
C103 C104 C99 124.1(3)
C8 Cl1 Zr1 77.96(12)
C36 Cl2 Zr2 77.09(12)
C1 N1 Zr1 172.5(3)
C29 N2 Zr2 178.5(3)
C3 Zr1 N1 130.28(11)
C3 Zr1 C20 127.99(11)
N1 Zr1 C20 81.86(10)
C3 Zr1 C19 102.35(11)
N1 Zr1 C19 114.77(10)
C20 Zr1 C19 32.91(10)
C3 Zr1 C9 99.65(11)
N1 Zr1 C9 73.68(10)
C20 Zr1 C9 131.06(11)
C19 Zr1 C9 138.74(11)
C3 Zr1 C13 126.53(11)
N1 Zr1 C13 72.15(10)
C20 Zr1 C13 99.63(11)
C19 Zr1 C13 108.34(11)
C9 Zr1 C13 32.72(11)
C3 Zr1 C11 80.73(11)
N1 Zr1 C11 123.72(10)
C20 Zr1 C11 117.63(11)
C19 Zr1 C11 96.62(11)
C9 Zr1 C11 53.30(11)
C13 Zr1 C11 53.50(10)
C3 Zr1 C21 111.01(12)
N1 Zr1 C21 71.35(10)
C20 Zr1 C21 32.62(11)
C19 Zr1 C21 53.61(11)
C9 Zr1 C21 143.38(11)
C13 Zr1 C21 122.47(12)
C11 Zr1 C21 149.10(11)
C3 Zr1 C22 79.93(12)
N1 Zr1 C22 96.38(11)
C20 Zr1 C22 53.60(11)
C19 Zr1 C22 53.17(11)
C9 Zr1 C22 166.78(11)
C13 Zr1 C22 152.75(11)
C11 Zr1 C22 138.72(11)
C21 Zr1 C22 31.82(11)
C3 Zr1 C12 112.55(11)
N1 Zr1 C12 102.46(10)
C20 Zr1 C12 93.17(11)
C19 Zr1 C12 85.70(11)
C9 Zr1 C12 53.56(11)
C13 Zr1 C12 32.34(10)
C11 Zr1 C12 32.10(10)
C21 Zr1 C12 125.23(11)
C22 Zr1 C12 138.87(11)
C3 Zr1 C10 73.07(11)
N1 Zr1 C10 104.33(10)
C20 Zr1 C10 146.40(11)
C19 Zr1 C10 128.61(11)
C9 Zr1 C10 31.95(10)
C13 Zr1 C10 53.52(11)
C11 Zr1 C10 32.18(10)
C21 Zr1 C10 175.32(11)
C22 Zr1 C10 152.63(11)
C12 Zr1 C10 53.24(11)
C3 Zr1 C23 74.67(11)
N1 Zr1 C23 123.94(11)
C20 Zr1 C23 53.67(11)
C19 Zr1 C23 32.20(11)
C9 Zr1 C23 161.07(11)
C13 Zr1 C23 139.34(12)
C11 Zr1 C23 107.77(11)
C21 Zr1 C23 52.69(11)
C22 Zr1 C23 31.55(12)
C12 Zr1 C23 111.27(11)
C10 Zr1 C23 131.71(11)
C31 Zr2 N2 127.26(12)
C31 Zr2 C47 94.60(12)
N2 Zr2 C47 122.17(11)
C31 Zr2 C40 127.70(11)
N2 Zr2 C40 76.21(11)
C47 Zr2 C40 110.80(11)
C31 Zr2 C48 125.37(12)
N2 Zr2 C48 91.05(11)
C47 Zr2 C48 32.85(11)
C40 Zr2 C48 95.05(11)
C31 Zr2 C50 87.58(12)
N2 Zr2 C50 86.43(11)
C47 Zr2 C50 53.84(11)
C40 Zr2 C50 144.33(12)
C48 Zr2 C50 53.81(12)
C31 Zr2 C39 102.71(12)
N2 Zr2 C39 73.38(11)
C47 Zr2 C39 140.50(11)
C40 Zr2 C39 32.57(11)
C48 Zr2 C39 127.10(12)
C50 Zr2 C39 159.69(11)
C31 Zr2 C37 79.29(12)
N2 Zr2 C37 125.60(10)
C47 Zr2 C37 96.75(11)
C40 Zr2 C37 53.70(11)
C48 Zr2 C37 111.17(11)
C50 Zr2 C37 146.88(11)
C39 Zr2 C37 53.32(11)
C31 Zr2 C51 72.92(11)
N2 Zr2 C51 118.32(11)
C47 Zr2 C51 32.22(11)
C40 Zr2 C51 143.02(11)
C48 Zr2 C51 53.62(11)
C50 Zr2 C51 32.29(11)
C39 Zr2 C51 167.97(11)
C37 Zr2 C51 114.65(11)
C31 Zr2 C49 119.64(12)
N2 Zr2 C49 70.43(11)
C47 Zr2 C49 53.40(11)
C40 Zr2 C49 112.11(12)
C48 Zr2 C49 32.02(12)
C50 Zr2 C49 32.23(12)
C39 Zr2 C49 135.46(12)
C37 Zr2 C49 143.15(12)
C51 Zr2 C49 52.98(11)
C31 Zr2 C38 74.52(11)
N2 Zr2 C38 102.65(11)
C47 Zr2 C38 128.39(11)
C40 Zr2 C38 53.68(11)
C48 Zr2 C38 139.97(11)
C50 Zr2 C38 161.99(12)
C39 Zr2 C38 32.16(10)
C37 Zr2 C38 32.09(10)
C51 Zr2 C38 137.79(11)
C49 Zr2 C38 165.78(12)
C31 Zr2 C41 110.82(12)
N2 Zr2 C41 107.62(11)
C47 Zr2 C41 87.25(11)
C40 Zr2 C41 32.39(10)
C48 Zr2 C41 86.72(11)
C50 Zr2 C41 138.87(11)
C39 Zr2 C41 53.47(11)
C37 Zr2 C41 32.32(10)
C51 Zr2 C41 116.91(11)
C49 Zr2 C41 115.83(12)
C38 Zr2 C41 53.34(11)

loop_
_geom_bond_atom_site_label_1
_geom_bond_atom_site_label_2
_geom_bond_distance
B1 C63 1.654(5)
B1 C69 1.657(5)
B1 C75 1.657(5)
B1 C57 1.663(5)
B2 C87 1.650(5)
B2 C81 1.653(5)
B2 C93 1.659(5)
B2 C99 1.670(5)
C1 N1 1.131(4)
C1 C2 1.461(5)
C3 C8 1.377(5)
C3 C4 1.398(5)
C3 Zr1 2.292(3)
C4 C5 1.387(5)
C5 C6 1.387(5)
C6 C7 1.378(5)
C7 C8 1.390(5)
C8 Cl1 1.774(4)
C9 C10 1.404(5)
C9 C13 1.428(5)
C9 C14 1.510(4)
C9 Zr1 2.534(3)
C10 C11 1.419(5)
C10 C15 1.502(4)
C10 Zr1 2.565(3)
C11 C12 1.415(5)
C11 C16 1.508(5)
C11 Zr1 2.554(3)
C12 C13 1.420(5)
C12 C17 1.492(5)
C12 Zr1 2.562(3)
C13 C18 1.506(5)
C13 Zr1 2.534(3)
C19 C23 1.413(5)
C19 C20 1.423(5)
C19 C24 1.504(5)
C19 Zr1 2.523(3)
C20 C21 1.421(5)
C20 C25 1.507(5)
C20 Zr1 2.500(3)
C21 C22 1.403(5)
C21 C26 1.499(5)
C21 Zr1 2.556(3)
C22 C23 1.395(5)
C22 C27 1.515(5)
C22 Zr1 2.562(3)
C23 C28 1.500(5)
C23 Zr1 2.570(3)
C29 N2 1.140(4)
C29 C30 1.445(5)
C31 C32 1.373(5)
C31 C36 1.375(5)
C31 Zr2 2.304(4)
C32 C33 1.384(5)
C33 C34 1.394(6)
C34 C35 1.376(6)
C35 C36 1.387(5)
C36 Cl2 1.799(4)
C37 C38 1.414(5)
C37 C41 1.424(5)
C37 C42 1.504(5)
C37 Zr2 2.556(3)
C38 C39 1.413(5)
C38 C43 1.508(5)
C38 Zr2 2.561(3)
C39 C40 1.420(5)
C39 C44 1.512(5)
C39 Zr2 2.539(3)
C40 C41 1.419(5)
C40 C45 1.504(5)
C40 Zr2 2.526(3)
C41 C46 1.500(5)
C41 Zr2 2.560(3)
C47 C51 1.411(5)
C47 C48 1.431(5)
C47 C52 1.504(5)
C47 Zr2 2.525(3)
C48 C49 1.404(5)
C48 C53 1.504(5)
C48 Zr2 2.534(3)
C49 C50 1.415(5)
C49 C54 1.503(5)
C49 Zr2 2.558(3)
C50 C51 1.417(5)
C50 C55 1.514(5)
C50 Zr2 2.538(4)
C51 C56 1.503(5)
C51 Zr2 2.557(3)
C57 C58 1.381(5)
C57 C62 1.393(5)
C58 F1 1.360(4)
C58 C59 1.383(5)
C59 F2 1.351(4)
C59 C60 1.364(5)
C60 F3 1.348(4)
C60 C61 1.375(5)
C61 F4 1.352(4)
C61 C62 1.372(5)
C62 F5 1.357(4)
C63 C64 1.386(5)
C63 C68 1.391(4)
C64 F6 1.359(4)
C64 C65 1.374(5)
C65 F7 1.352(4)
C65 C66 1.374(5)
C66 F8 1.348(4)
C66 C67 1.365(5)
C67 F9 1.356(4)
C67 C68 1.378(5)
C68 F10 1.351(4)
C69 C70 1.376(4)
C69 C74 1.391(4)
C70 F11 1.353(4)
C70 C71 1.386(5)
C71 F12 1.344(4)
C71 C72 1.371(5)
C72 F13 1.340(4)
C72 C73 1.371(5)
C73 F14 1.346(4)
C73 C74 1.372(5)
C74 F15 1.361(4)
C75 C76 1.375(4)
C75 C80 1.395(5)
C76 F16 1.361(4)
C76 C77 1.378(5)
C77 F17 1.352(4)
C77 C78 1.366(5)
C78 F18 1.340(4)
C78 C79 1.372(5)
C79 F19 1.356(4)
C79 C80 1.368(5)
C80 F20 1.358(4)
C81 C86 1.387(4)
C81 C82 1.388(4)
C82 F21 1.356(3)
C82 C83 1.374(4)
C83 F22 1.346(4)
C83 C84 1.382(5)
C84 F23 1.338(3)
C84 C85 1.364(5)
C85 F24 1.354(4)
C85 C86 1.381(4)
C86 F25 1.356(4)
C87 C92 1.379(4)
C87 C88 1.391(4)
C88 C89 1.363(5)
C88 F26 1.368(4)
C89 F27 1.345(4)
C89 C90 1.380(5)
C90 F28 1.341(4)
C90 C91 1.374(5)
C91 F29 1.344(4)
C91 C92 1.390(4)
C92 F30 1.352(4)
C93 C98 1.385(4)
C93 C94 1.386(4)
C94 F31 1.348(4)
C94 C95 1.392(4)
C95 F32 1.339(4)
C95 C96 1.368(5)
C96 F33 1.348(4)
C96 C97 1.370(5)
C97 F34 1.350(4)
C97 C98 1.384(4)
C98 F35 1.356(3)
C99 C104 1.381(4)
C99 C100 1.395(4)
C100 F36 1.356(3)
C100 C101 1.372(4)
C101 F37 1.351(4)
C101 C102 1.377(5)
C102 F38 1.342(4)
C102 C103 1.377(5)
C103 F39 1.355(4)
C103 C104 1.373(4)
C104 F40 1.355(3)
Cl1 Zr1 2.8304(10)
Cl2 Zr2 2.9143(11)
N1 Zr1 2.315(3)
N2 Zr2 2.305(3)

loop_
_geom_torsion_atom_site_label_1
_geom_torsion_atom_site_label_2
_geom_torsion_atom_site_label_3
_geom_torsion_atom_site_label_4
_geom_torsion
C8 C3 C4 C5 2.8(5)
Zr1 C3 C4 C5 -169.2(3)
C3 C4 C5 C6 -1.0(5)
C4 C5 C6 C7 -1.5(5)
C5 C6 C7 C8 1.8(5)
C4 C3 C8 C7 -2.4(5)
Zr1 C3 C8 C7 172.0(3)
C4 C3 C8 Cl1 -178.8(2)
Zr1 C3 C8 Cl1 -4.3(3)
C6 C7 C8 C3 0.2(6)
C6 C7 C8 Cl1 176.4(3)
C13 C9 C10 C11 1.1(4)
C14 C9 C10 C11 174.6(3)
Zr1 C9 C10 C11 -65.7(2)
C13 C9 C10 C15 -170.9(3)
C14 C9 C10 C15 2.7(5)
Zr1 C9 C10 C15 122.4(3)
C13 C9 C10 Zr1 66.7(2)
C14 C9 C10 Zr1 -119.7(3)
C9 C10 C11 C12 -1.8(4)
C15 C10 C11 C12 169.7(3)
Zr1 C10 C11 C12 -67.0(2)
C9 C10 C11 C16 -169.9(3)
C15 C10 C11 C16 1.7(5)
Zr1 C10 C11 C16 124.9(3)
C9 C10 C11 Zr1 65.2(2)
C15 C10 C11 Zr1 -123.2(3)
C10 C11 C12 C13 1.9(4)
C16 C11 C12 C13 170.2(3)
Zr1 C11 C12 C13 -65.2(2)
C10 C11 C12 C17 -163.3(3)
C16 C11 C12 C17 5.0(5)
Zr1 C11 C12 C17 129.6(3)
C10 C11 C12 Zr1 67.1(2)
C16 C11 C12 Zr1 -124.6(3)
C11 C12 C13 C9 -1.2(4)
C17 C12 C13 C9 164.3(3)
Zr1 C12 C13 C9 -67.0(2)
C11 C12 C13 C18 -169.9(3)
C17 C12 C13 C18 -4.4(5)
Zr1 C12 C13 C18 124.3(3)
C11 C12 C13 Zr1 65.8(2)
C17 C12 C13 Zr1 -128.7(3)
C10 C9 C13 C12 0.1(4)
C14 C9 C13 C12 -173.4(3)
Zr1 C9 C13 C12 67.9(2)
C10 C9 C13 C18 168.1(3)
C14 C9 C13 C18 -5.4(6)
Zr1 C9 C13 C18 -124.1(3)
C10 C9 C13 Zr1 -67.8(2)
C14 C9 C13 Zr1 118.7(3)
C23 C19 C20 C21 1.1(4)
C24 C19 C20 C21 -163.7(3)
Zr1 C19 C20 C21 69.4(2)
C23 C19 C20 C25 170.2(3)
C24 C19 C20 C25 5.4(5)
Zr1 C19 C20 C25 -121.5(3)
C23 C19 C20 Zr1 -68.3(2)
C24 C19 C20 Zr1 126.9(3)
C19 C20 C21 C22 -2.4(4)
C25 C20 C21 C22 -171.8(3)
Zr1 C20 C21 C22 66.0(2)
C19 C20 C21 C26 170.4(3)
C25 C20 C21 C26 1.1(5)
Zr1 C20 C21 C26 -121.2(4)
C19 C20 C21 Zr1 -68.4(2)
C25 C20 C21 Zr1 122.2(3)
C20 C21 C22 C23 2.8(4)
C26 C21 C22 C23 -170.2(3)
Zr1 C21 C22 C23 67.0(2)
C20 C21 C22 C27 173.9(3)
C26 C21 C22 C27 0.9(6)
Zr1 C21 C22 C27 -122.0(3)
C20 C21 C22 Zr1 -64.1(2)
C26 C21 C22 Zr1 122.8(3)
C21 C22 C23 C19 -2.1(4)
C27 C22 C23 C19 -173.3(3)
Zr1 C22 C23 C19 64.3(2)
C21 C22 C23 C28 165.3(3)
C27 C22 C23 C28 -5.9(6)
Zr1 C22 C23 C28 -128.2(4)
C21 C22 C23 Zr1 -66.5(2)
C27 C22 C23 Zr1 122.3(3)
C20 C19 C23 C22 0.6(4)
C24 C19 C23 C22 165.8(3)
Zr1 C19 C23 C22 -65.6(2)
C20 C19 C23 C28 -167.2(3)
C24 C19 C23 C28 -2.1(5)
Zr1 C19 C23 C28 126.6(3)
C20 C19 C23 Zr1 66.2(2)
C24 C19 C23 Zr1 -128.7(3)
C36 C31 C32 C33 0.2(5)
Zr2 C31 C32 C33 -172.5(3)
C31 C32 C33 C34 2.2(6)
C32 C33 C34 C35 -3.0(6)
C33 C34 C35 C36 1.3(5)
C32 C31 C36 C35 -2.0(6)
Zr2 C31 C36 C35 172.7(3)
C32 C31 C36 Cl2 -178.3(2)
Zr2 C31 C36 Cl2 -3.7(3)
C34 C35 C36 C31 1.2(6)
C34 C35 C36 Cl2 177.4(3)
C41 C37 C38 C39 -1.1(4)
C42 C37 C38 C39 -168.2(3)
Zr2 C37 C38 C39 65.6(2)
C41 C37 C38 C43 170.3(3)
C42 C37 C38 C43 3.2(6)
Zr2 C37 C38 C43 -122.9(3)
C41 C37 C38 Zr2 -66.8(2)
C42 C37 C38 Zr2 126.2(3)
C37 C38 C39 C40 0.0(4)
C43 C38 C39 C40 -171.7(3)
Zr2 C38 C39 C40 66.1(2)
C37 C38 C39 C44 172.2(3)
C43 C38 C39 C44 0.5(5)
Zr2 C38 C39 C44 -121.8(3)
C37 C38 C39 Zr2 -66.1(2)
C43 C38 C39 Zr2 122.3(3)
C38 C39 C40 C41 1.2(4)
C44 C39 C40 C41 -170.9(3)
Zr2 C39 C40 C41 68.3(2)
C38 C39 C40 C45 170.7(3)
C44 C39 C40 C45 -1.4(6)
Zr2 C39 C40 C45 -122.2(3)
C38 C39 C40 Zr2 -67.1(2)
C44 C39 C40 Zr2 120.9(3)
C39 C40 C41 C37 -1.9(4)
C45 C40 C41 C37 -171.6(3)
Zr2 C40 C41 C37 65.8(2)
C39 C40 C41 C46 164.3(3)
C45 C40 C41 C46 -5.4(5)
Zr2 C40 C41 C46 -128.1(3)
C39 C40 C41 Zr2 -67.6(2)
C45 C40 C41 Zr2 122.6(3)
C38 C37 C41 C40 1.9(4)
C42 C37 C41 C40 169.2(3)
Zr2 C37 C41 C40 -65.0(2)
C38 C37 C41 C46 -164.3(3)
C42 C37 C41 C46 3.0(5)
Zr2 C37 C41 C46 128.8(3)
C38 C37 C41 Zr2 66.8(2)
C42 C37 C41 Zr2 -125.8(3)
C51 C47 C48 C49 -0.3(4)
C52 C47 C48 C49 -168.0(3)
Zr2 C47 C48 C49 67.8(2)
C51 C47 C48 C53 165.6(3)
C52 C47 C48 C53 -2.1(6)
Zr2 C47 C48 C53 -126.3(4)
C51 C47 C48 Zr2 -68.1(2)
C52 C47 C48 Zr2 124.2(4)
C47 C48 C49 C50 -1.9(4)
C53 C48 C49 C50 -168.4(3)
Zr2 C48 C49 C50 64.7(2)
C47 C48 C49 C54 167.6(3)
C53 C48 C49 C54 1.1(6)
Zr2 C48 C49 C54 -125.8(4)
C47 C48 C49 Zr2 -66.6(2)
C53 C48 C49 Zr2 126.9(3)
C48 C49 C50 C51 3.3(4)
C54 C49 C50 C51 -166.1(3)
Zr2 C49 C50 C51 68.0(2)
C48 C49 C50 C55 175.2(3)
C54 C49 C50 C55 5.8(6)
Zr2 C49 C50 C55 -120.1(4)
C48 C49 C50 Zr2 -64.7(2)
C54 C49 C50 Zr2 125.8(4)
C48 C47 C51 C50 2.4(4)
C52 C47 C51 C50 170.5(3)
Zr2 C47 C51 C50 -64.9(2)
C48 C47 C51 C56 -163.9(3)
C52 C47 C51 C56 4.2(5)
Zr2 C47 C51 C56 128.9(3)
C48 C47 C51 Zr2 67.3(2)
C52 C47 C51 Zr2 -124.6(3)
C49 C50 C51 C47 -3.5(4)
C55 C50 C51 C47 -175.5(3)
Zr2 C50 C51 C47 64.6(2)
C49 C50 C51 C56 162.5(3)
C55 C50 C51 C56 -9.5(6)
Zr2 C50 C51 C56 -129.4(3)
C49 C50 C51 Zr2 -68.1(2)
C55 C50 C51 Zr2 119.9(4)
C63 B1 C57 C58 136.9(3)
C69 B1 C57 C58 -101.0(4)
C75 B1 C57 C58 19.7(5)
C63 B1 C57 C62 -53.5(4)
C69 B1 C57 C62 68.7(3)
C75 B1 C57 C62 -170.7(3)
C62 C57 C58 F1 -178.8(3)
B1 C57 C58 F1 -8.7(5)
C62 C57 C58 C59 0.4(5)
B1 C57 C58 C59 170.6(3)
F1 C58 C59 F2 -0.3(5)
C57 C58 C59 F2 -179.6(3)
F1 C58 C59 C60 179.4(3)
C57 C58 C59 C60 0.1(5)
F2 C59 C60 F3 0.5(5)
C58 C59 C60 F3 -179.1(3)
F2 C59 C60 C61 179.4(3)
C58 C59 C60 C61 -0.3(5)
F3 C60 C61 F4 -0.4(5)
C59 C60 C61 F4 -179.2(3)
F3 C60 C61 C62 178.9(3)
C59 C60 C61 C62 0.0(5)
F4 C61 C62 F5 0.9(4)
C60 C61 C62 F5 -178.4(3)
F4 C61 C62 C57 179.8(3)
C60 C61 C62 C57 0.5(5)
C58 C57 C62 F5 178.1(3)
B1 C57 C62 F5 7.0(4)
C58 C57 C62 C61 -0.7(5)
B1 C57 C62 C61 -171.8(3)
C69 B1 C63 C64 50.9(4)
C75 B1 C63 C64 -72.0(4)
C57 B1 C63 C64 165.1(3)
C69 B1 C63 C68 -135.3(3)
C75 B1 C63 C68 101.7(3)
C57 B1 C63 C68 -21.1(4)
C68 C63 C64 F6 -176.7(3)
B1 C63 C64 F6 -2.2(4)
C68 C63 C64 C65 4.7(5)
B1 C63 C64 C65 179.2(3)
F6 C64 C65 F7 -2.7(5)
C63 C64 C65 F7 175.9(3)
F6 C64 C65 C66 177.4(3)
C63 C64 C65 C66 -4.0(5)
F7 C65 C66 F8 -0.3(5)
C64 C65 C66 F8 179.6(3)
F7 C65 C66 C67 -179.1(3)
C64 C65 C66 C67 0.8(5)
F8 C66 C67 F9 2.1(5)
C65 C66 C67 F9 -179.0(3)
F8 C66 C67 C68 -177.6(3)
C65 C66 C67 C68 1.2(5)
F9 C67 C68 F10 -0.1(4)
C66 C67 C68 F10 179.6(3)
F9 C67 C68 C63 180.0(3)
C66 C67 C68 C63 -0.3(5)
C64 C63 C68 F10 177.6(3)
B1 C63 C68 F10 3.4(5)
C64 C63 C68 C67 -2.5(5)
B1 C63 C68 C67 -176.7(3)
C63 B1 C69 C70 20.0(5)
C75 B1 C69 C70 137.4(3)
C57 B1 C69 C70 -101.9(4)
C63 B1 C69 C74 -171.3(3)
C75 B1 C69 C74 -53.9(4)
C57 B1 C69 C74 66.8(3)
C74 C69 C70 F11 -179.5(3)
B1 C69 C70 F11 -10.3(5)
C74 C69 C70 C71 -0.1(5)
B1 C69 C70 C71 169.0(3)
F11 C70 C71 F12 0.6(4)
C69 C70 C71 F12 -178.8(3)
F11 C70 C71 C72 179.2(3)
C69 C70 C71 C72 -0.1(5)
F12 C71 C72 F13 0.9(5)
C70 C71 C72 F13 -177.7(3)
F12 C71 C72 C73 179.9(3)
C70 C71 C72 C73 1.2(5)
F13 C72 C73 F14 -0.9(5)
C71 C72 C73 F14 -179.8(3)
F13 C72 C73 C74 176.9(3)
C71 C72 C73 C74 -2.0(5)
F14 C73 C74 F15 -0.1(5)
C72 C73 C74 F15 -177.9(3)
F14 C73 C74 C69 179.7(3)
C72 C73 C74 C69 1.8(5)
C70 C69 C74 F15 179.0(3)
B1 C69 C74 F15 8.8(4)
C70 C69 C74 C73 -0.7(5)
B1 C69 C74 C73 -170.9(3)
C63 B1 C75 C76 105.2(4)
C69 B1 C75 C76 -18.5(5)
C57 B1 C75 C76 -131.6(3)
C63 B1 C75 C80 -72.5(4)
C69 B1 C75 C80 163.8(3)
C57 B1 C75 C80 50.7(4)
C80 C75 C76 F16 178.3(3)
B1 C75 C76 F16 0.5(5)
C80 C75 C76 C77 -2.5(5)
B1 C75 C76 C77 179.6(3)
F16 C76 C77 F17 -0.4(5)
C75 C76 C77 F17 -179.6(3)
F16 C76 C77 C78 178.6(3)
C75 C76 C77 C78 -0.5(5)
F17 C77 C78 F18 2.0(5)
C76 C77 C78 F18 -177.0(3)
F17 C77 C78 C79 -178.7(3)
C76 C77 C78 C79 2.3(5)
F18 C78 C79 F19 -0.3(5)
C77 C78 C79 F19 -179.6(3)
F18 C78 C79 C80 178.6(3)
C77 C78 C79 C80 -0.7(5)
F19 C79 C80 F20 -1.1(5)
C78 C79 C80 F20 180.0(3)
F19 C79 C80 C75 176.2(3)
C78 C79 C80 C75 -2.7(6)
C76 C75 C80 F20 -178.6(3)
B1 C75 C80 F20 -0.6(5)
C76 C75 C80 C79 4.2(5)
B1 C75 C80 C79 -177.8(3)
C87 B2 C81 C86 104.6(3)
C93 B2 C81 C86 -132.7(3)
C99 B2 C81 C86 -19.1(4)
C87 B2 C81 C82 -70.3(3)
C93 B2 C81 C82 52.4(4)
C99 B2 C81 C82 166.0(3)
C86 C81 C82 F21 -176.7(3)
B2 C81 C82 F21 -1.2(4)
C86 C81 C82 C83 4.0(5)
B2 C81 C82 C83 179.5(3)
F21 C82 C83 F22 -0.3(4)
C81 C82 C83 F22 179.0(3)
F21 C82 C83 C84 179.4(3)
C81 C82 C83 C84 -1.3(5)
F22 C83 C84 F23 -1.7(5)
C82 C83 C84 F23 178.6(3)
F22 C83 C84 C85 177.8(3)
C82 C83 C84 C85 -1.9(5)
F23 C84 C85 F24 1.3(5)
C83 C84 C85 F24 -178.2(3)
F23 C84 C85 C86 -178.4(3)
C83 C84 C85 C86 2.1(5)
F24 C85 C86 F25 -0.2(4)
C84 C85 C86 F25 179.6(3)
F24 C85 C86 C81 -178.8(3)
C84 C85 C86 C81 1.0(5)
C82 C81 C86 F25 177.6(3)
B2 C81 C86 F25 2.5(5)
C82 C81 C86 C85 -3.8(5)
B2 C81 C86 C85 -179.0(3)
C81 B2 C87 C92 101.0(3)
C93 B2 C87 C92 -21.7(4)
C99 B2 C87 C92 -135.8(3)
C81 B2 C87 C88 -72.1(3)
C93 B2 C87 C88 165.1(3)
C99 B2 C87 C88 51.0(4)
C92 C87 C88 C89 2.8(5)
B2 C87 C88 C89 176.8(3)
C92 C87 C88 F26 -177.5(3)
B2 C87 C88 F26 -3.5(4)
F26 C88 C89 F27 -3.3(4)
C87 C88 C89 F27 176.3(3)
F26 C88 C89 C90 178.4(3)
C87 C88 C89 C90 -2.0(5)
F27 C89 C90 F28 -1.0(5)
C88 C89 C90 F28 177.3(3)
F27 C89 C90 C91 -178.5(3)
C88 C89 C90 C91 -0.2(5)
F28 C90 C91 F29 2.0(5)
C89 C90 C91 F29 179.5(3)
F28 C90 C91 C92 -176.3(3)
C89 C90 C91 C92 1.2(5)
C88 C87 C92 F30 177.9(3)
B2 C87 C92 F30 4.3(5)
C88 C87 C92 C91 -1.7(5)
B2 C87 C92 C91 -175.3(3)
F29 C91 C92 F30 1.9(4)
C90 C91 C92 F30 -179.8(3)
F29 C91 C92 C87 -178.4(3)
C90 C91 C92 C87 -0.2(5)
C87 B2 C93 C98 -51.2(4)
C81 B2 C93 C98 -167.4(3)
C99 B2 C93 C98 71.1(3)
C87 B2 C93 C94 138.3(3)
C81 B2 C93 C94 22.1(4)
C99 B2 C93 C94 -99.3(3)
C98 C93 C94 F31 -180.0(3)
B2 C93 C94 F31 -9.0(5)
C98 C93 C94 C95 -0.1(5)
B2 C93 C94 C95 170.9(3)
F31 C94 C95 F32 0.8(4)
C93 C94 C95 F32 -179.1(3)
F31 C94 C95 C96 -179.8(3)
C93 C94 C95 C96 0.3(5)
F32 C95 C96 F33 -0.3(5)
C94 C95 C96 F33 -179.7(3)
F32 C95 C96 C97 179.6(3)
C94 C95 C96 C97 0.2(5)
F33 C96 C97 F34 0.6(5)
C95 C96 C97 F34 -179.2(3)
F33 C96 C97 C98 179.0(3)
C95 C96 C97 C98 -0.8(5)
F34 C97 C98 F35 1.0(4)
C96 C97 C98 F35 -177.4(3)
F34 C97 C98 C93 179.5(3)
C96 C97 C98 C93 1.1(5)
C94 C93 C98 F35 177.8(3)
B2 C93 C98 F35 6.1(4)
C94 C93 C98 C97 -0.6(5)
B2 C93 C98 C97 -172.3(3)
C87 B2 C99 C104 21.8(4)
C81 B2 C99 C104 138.6(3)
C93 B2 C99 C104 -100.0(3)
C87 B2 C99 C100 -167.9(3)
C81 B2 C99 C100 -51.2(4)
C93 B2 C99 C100 70.3(3)
C104 C99 C100 F36 178.0(3)
B2 C99 C100 F36 6.4(4)
C104 C99 C100 C101 -1.4(5)
B2 C99 C100 C101 -172.9(3)
F36 C100 C101 F37 1.3(5)
C99 C100 C101 F37 -179.3(3)
F36 C100 C101 C102 -177.4(3)
C99 C100 C101 C102 2.0(5)
F37 C101 C102 F38 -1.1(5)
C100 C101 C102 F38 177.6(3)
F37 C101 C102 C103 -179.8(3)
C100 C101 C102 C103 -1.1(5)
F38 C102 C103 F39 -1.1(5)
C101 C102 C103 F39 177.7(3)
F38 C102 C103 C104 -178.9(3)
C101 C102 C103 C104 -0.1(5)
F39 C103 C104 F40 2.2(4)
C102 C103 C104 F40 180.0(3)
F39 C103 C104 C99 -177.0(3)
C102 C103 C104 C99 0.7(5)
C100 C99 C104 F40 -179.2(3)
B2 C99 C104 F40 -8.4(5)
C100 C99 C104 C103 0.0(5)
B2 C99 C104 C103 170.9(3)
C3 C8 Cl1 Zr1 3.4(2)
C7 C8 Cl1 Zr1 -173.2(3)
C31 C36 Cl2 Zr2 2.8(2)
C35 C36 Cl2 Zr2 -173.9(3)
C8 C3 Zr1 N1 -1.0(3)
C4 C3 Zr1 N1 171.3(3)
C8 C3 Zr1 C20 114.2(2)
C4 C3 Zr1 C20 -73.5(4)
C8 C3 Zr1 C19 137.3(2)
C4 C3 Zr1 C19 -50.3(4)
C8 C3 Zr1 C9 -77.8(2)
C4 C3 Zr1 C9 94.5(4)
C8 C3 Zr1 C13 -98.4(2)
C4 C3 Zr1 C13 73.9(4)
C8 C3 Zr1 C11 -127.8(2)
C4 C3 Zr1 C11 44.5(4)
C8 C3 Zr1 C21 81.9(2)
C4 C3 Zr1 C21 -105.8(4)
C8 C3 Zr1 C22 88.8(2)
C4 C3 Zr1 C22 -98.9(4)
C8 C3 Zr1 C12 -132.2(2)
C4 C3 Zr1 C12 40.1(4)
C8 C3 Zr1 C10 -95.7(2)
C4 C3 Zr1 C10 76.6(4)
C8 C3 Zr1 C23 120.7(3)
C4 C3 Zr1 C23 -67.0(4)
C21 C20 Zr1 C3 -67.9(2)
C19 C20 Zr1 C3 45.0(2)
C25 C20 Zr1 C3 169.1(3)
C21 C20 Zr1 N1 67.9(2)
C19 C20 Zr1 N1 -179.2(2)
C25 C20 Zr1 N1 -55.1(3)
C21 C20 Zr1 C19 -112.9(3)
C25 C20 Zr1 C19 124.1(4)
C21 C20 Zr1 C9 127.8(2)
C19 C20 Zr1 C9 -119.3(2)
C25 C20 Zr1 C9 4.8(4)
C21 C20 Zr1 C13 138.1(2)
C19 C20 Zr1 C13 -109.0(2)
C25 C20 Zr1 C13 15.1(3)
C21 C20 Zr1 C11 -168.16(19)
C19 C20 Zr1 C11 -55.3(2)
C25 C20 Zr1 C11 68.8(3)
C19 C20 Zr1 C21 112.9(3)
C25 C20 Zr1 C21 -123.0(4)
C21 C20 Zr1 C22 -36.3(2)
C19 C20 Zr1 C22 76.6(2)
C25 C20 Zr1 C22 -159.3(3)
C21 C20 Zr1 C12 170.1(2)
C19 C20 Zr1 C12 -77.1(2)
C25 C20 Zr1 C12 47.1(3)
C21 C20 Zr1 C10 171.6(2)
C19 C20 Zr1 C10 -75.5(3)
C25 C20 Zr1 C10 48.6(4)
C21 C20 Zr1 C23 -75.7(2)
C19 C20 Zr1 C23 37.16(19)
C25 C20 Zr1 C23 161.3(3)
C23 C19 Zr1 C3 -31.2(2)
C20 C19 Zr1 C3 -145.2(2)
C24 C19 Zr1 C3 91.9(3)
C23 C19 Zr1 N1 114.9(2)
C20 C19 Zr1 N1 0.9(2)
C24 C19 Zr1 N1 -122.0(3)
C23 C19 Zr1 C20 114.0(3)
C24 C19 Zr1 C20 -122.9(4)
C23 C19 Zr1 C9 -151.8(2)
C20 C19 Zr1 C9 94.1(2)
C24 C19 Zr1 C9 -28.7(4)
C23 C19 Zr1 C13 -166.8(2)
C20 C19 Zr1 C13 79.2(2)
C24 C19 Zr1 C13 -43.7(3)
C23 C19 Zr1 C11 -113.1(2)
C20 C19 Zr1 C11 132.86(19)
C24 C19 Zr1 C11 10.0(3)
C23 C19 Zr1 C21 76.0(2)
C20 C19 Zr1 C21 -38.10(19)
C24 C19 Zr1 C21 -161.0(4)
C23 C19 Zr1 C22 36.0(2)
C20 C19 Zr1 C22 -78.0(2)
C24 C19 Zr1 C22 159.1(4)
C23 C19 Zr1 C12 -143.3(2)
C20 C19 Zr1 C12 102.6(2)
C24 C19 Zr1 C12 -20.2(3)
C23 C19 Zr1 C10 -109.2(2)
C20 C19 Zr1 C10 136.71(19)
C24 C19 Zr1 C10 13.9(4)
C20 C19 Zr1 C23 -114.0(3)
C24 C19 Zr1 C23 123.1(4)
C10 C9 Zr1 C3 -33.8(2)
C13 C9 Zr1 C3 -148.4(2)
C14 C9 Zr1 C3 88.9(3)
C10 C9 Zr1 N1 -163.1(2)
C13 C9 Zr1 N1 82.2(2)
C14 C9 Zr1 N1 -40.4(3)
C10 C9 Zr1 C20 133.7(2)
C13 C9 Zr1 C20 19.0(3)
C14 C9 Zr1 C20 -103.6(3)
C10 C9 Zr1 C19 87.7(2)
C13 C9 Zr1 C19 -26.9(3)
C14 C9 Zr1 C19 -149.6(2)
C10 C9 Zr1 C13 114.6(3)
C14 C9 Zr1 C13 -122.6(4)
C10 C9 Zr1 C11 36.90(19)
C13 C9 Zr1 C11 -77.7(2)
C14 C9 Zr1 C11 159.6(3)
C10 C9 Zr1 C21 179.2(2)
C13 C9 Zr1 C21 64.6(3)
C14 C9 Zr1 C21 -58.1(3)
C10 C9 Zr1 C22 -120.9(5)
C13 C9 Zr1 C22 124.5(5)
C14 C9 Zr1 C22 1.8(7)
C10 C9 Zr1 C12 77.2(2)
C13 C9 Zr1 C12 -37.47(19)
C14 C9 Zr1 C12 -160.1(3)
C13 C9 Zr1 C10 -114.6(3)
C14 C9 Zr1 C10 122.7(4)
C10 C9 Zr1 C23 36.9(4)
C13 C9 Zr1 C23 -77.7(4)
C14 C9 Zr1 C23 159.6(3)
C12 C13 Zr1 C3 -73.9(2)
C9 C13 Zr1 C3 39.9(2)
C18 C13 Zr1 C3 165.5(3)
C12 C13 Zr1 N1 158.8(2)
C9 C13 Zr1 N1 -87.4(2)
C18 C13 Zr1 N1 38.2(3)
C12 C13 Zr1 C20 80.6(2)
C9 C13 Zr1 C20 -165.56(19)
C18 C13 Zr1 C20 -40.0(3)
C12 C13 Zr1 C19 47.8(2)
C9 C13 Zr1 C19 161.67(19)
C18 C13 Zr1 C19 -72.7(3)
C12 C13 Zr1 C9 -113.8(3)
C18 C13 Zr1 C9 125.6(4)
C12 C13 Zr1 C11 -36.75(19)
C9 C13 Zr1 C11 77.1(2)
C18 C13 Zr1 C11 -157.3(3)
C12 C13 Zr1 C21 105.9(2)
C9 C13 Zr1 C21 -140.32(19)
C18 C13 Zr1 C21 -14.7(3)
C12 C13 Zr1 C22 90.5(3)
C9 C13 Zr1 C22 -155.7(2)
C18 C13 Zr1 C22 -30.1(5)
C9 C13 Zr1 C12 113.8(3)
C18 C13 Zr1 C12 -120.6(4)
C12 C13 Zr1 C10 -77.1(2)
C9 C13 Zr1 C10 36.74(18)
C18 C13 Zr1 C10 162.3(4)
C12 C13 Zr1 C23 37.1(3)
C9 C13 Zr1 C23 150.89(19)
C18 C13 Zr1 C23 -83.5(3)
C12 C11 Zr1 C3 -172.4(2)
C10 C11 Zr1 C3 72.9(2)
C16 C11 Zr1 C3 -50.8(3)
C12 C11 Zr1 N1 54.9(2)
C10 C11 Zr1 N1 -59.9(2)
C16 C11 Zr1 N1 176.5(3)
C12 C11 Zr1 C20 -44.2(2)
C10 C11 Zr1 C20 -158.94(18)
C16 C11 Zr1 C20 77.4(3)
C12 C11 Zr1 C19 -70.9(2)
C10 C11 Zr1 C19 174.34(19)
C16 C11 Zr1 C19 50.7(3)
C12 C11 Zr1 C9 78.1(2)
C10 C11 Zr1 C9 -36.63(18)
C16 C11 Zr1 C9 -160.3(3)
C12 C11 Zr1 C13 37.03(18)
C10 C11 Zr1 C13 -77.7(2)
C16 C11 Zr1 C13 158.7(3)
C12 C11 Zr1 C21 -56.6(3)
C10 C11 Zr1 C21 -171.4(2)
C16 C11 Zr1 C21 65.0(4)
C12 C11 Zr1 C22 -109.4(2)
C10 C11 Zr1 C22 135.8(2)
C16 C11 Zr1 C22 12.2(4)
C10 C11 Zr1 C12 -114.7(3)
C16 C11 Zr1 C12 121.6(4)
C12 C11 Zr1 C10 114.7(3)
C16 C11 Zr1 C10 -123.6(4)
C12 C11 Zr1 C23 -101.9(2)
C10 C11 Zr1 C23 143.37(19)
C16 C11 Zr1 C23 19.7(3)
C22 C21 Zr1 C3 13.1(2)
C20 C21 Zr1 C3 128.5(2)
C26 C21 Zr1 C3 -108.8(3)
C22 C21 Zr1 N1 140.0(2)
C20 C21 Zr1 N1 -104.5(2)
C26 C21 Zr1 N1 18.2(3)
C22 C21 Zr1 C20 -115.5(3)
C26 C21 Zr1 C20 122.7(4)
C22 C21 Zr1 C19 -77.0(2)
C20 C21 Zr1 C19 38.44(19)
C26 C21 Zr1 C19 161.1(4)
C22 C21 Zr1 C9 158.0(2)
C20 C21 Zr1 C9 -86.6(3)
C26 C21 Zr1 C9 36.1(4)
C22 C21 Zr1 C13 -166.7(2)
C20 C21 Zr1 C13 -51.2(2)
C26 C21 Zr1 C13 71.4(4)
C22 C21 Zr1 C11 -94.7(3)
C20 C21 Zr1 C11 20.7(3)
C26 C21 Zr1 C11 143.4(3)
C20 C21 Zr1 C22 115.5(3)
C26 C21 Zr1 C22 -121.9(4)
C22 C21 Zr1 C12 -127.6(2)
C20 C21 Zr1 C12 -12.2(2)
C26 C21 Zr1 C12 110.5(3)
C22 C21 Zr1 C23 -36.5(2)
C20 C21 Zr1 C23 79.0(2)
C26 C21 Zr1 C23 -158.3(4)
C23 C22 Zr1 C3 77.1(2)
C21 C22 Zr1 C3 -167.6(2)
C27 C22 Zr1 C3 -45.0(3)
C23 C22 Zr1 N1 -153.1(2)
C21 C22 Zr1 N1 -37.8(2)
C27 C22 Zr1 N1 84.9(3)
C23 C22 Zr1 C20 -78.1(2)
C21 C22 Zr1 C20 37.2(2)
C27 C22 Zr1 C20 159.8(4)
C23 C22 Zr1 C19 -36.8(2)
C21 C22 Zr1 C19 78.5(2)
C27 C22 Zr1 C19 -158.8(4)
C23 C22 Zr1 C9 166.4(4)
C21 C22 Zr1 C9 -78.2(5)
C27 C22 Zr1 C9 44.4(7)
C23 C22 Zr1 C13 -90.2(3)
C21 C22 Zr1 C13 25.1(4)
C27 C22 Zr1 C13 147.7(3)
C23 C22 Zr1 C11 13.8(3)
C21 C22 Zr1 C11 129.1(2)
C27 C22 Zr1 C11 -108.2(3)
C23 C22 Zr1 C21 -115.3(3)
C27 C22 Zr1 C21 122.6(4)
C23 C22 Zr1 C12 -35.8(3)
C21 C22 Zr1 C12 79.5(3)
C27 C22 Zr1 C12 -157.9(3)
C23 C22 Zr1 C10 67.6(3)
C21 C22 Zr1 C10 -177.0(2)
C27 C22 Zr1 C10 -54.4(5)
C21 C22 Zr1 C23 115.3(3)
C27 C22 Zr1 C23 -122.0(4)
C11 C12 Zr1 C3 8.1(2)
C13 C12 Zr1 C3 123.3(2)
C17 C12 Zr1 C3 -115.7(3)
C11 C12 Zr1 N1 -135.85(19)
C13 C12 Zr1 N1 -20.7(2)
C17 C12 Zr1 N1 100.3(3)
C11 C12 Zr1 C20 141.8(2)
C13 C12 Zr1 C20 -103.0(2)
C17 C12 Zr1 C20 17.9(3)
C11 C12 Zr1 C19 109.7(2)
C13 C12 Zr1 C19 -135.1(2)
C17 C12 Zr1 C19 -14.1(3)
C11 C12 Zr1 C9 -77.2(2)
C13 C12 Zr1 C9 37.93(19)
C17 C12 Zr1 C9 158.9(4)
C11 C12 Zr1 C13 -115.2(3)
C17 C12 Zr1 C13 121.0(4)
C13 C12 Zr1 C11 115.2(3)
C17 C12 Zr1 C11 -123.9(4)
C11 C12 Zr1 C21 148.33(19)
C13 C12 Zr1 C21 -96.5(2)
C17 C12 Zr1 C21 24.5(4)
C11 C12 Zr1 C22 108.9(2)
C13 C12 Zr1 C22 -135.9(2)
C17 C12 Zr1 C22 -14.9(4)
C11 C12 Zr1 C10 -37.14(19)
C13 C12 Zr1 C10 78.0(2)
C17 C12 Zr1 C10 -161.0(4)
C11 C12 Zr1 C23 89.8(2)
C13 C12 Zr1 C23 -155.08(19)
C17 C12 Zr1 C23 -34.1(3)
C9 C10 Zr1 C3 145.0(2)
C11 C10 Zr1 C3 -99.7(2)
C15 C10 Zr1 C3 25.2(3)
C9 C10 Zr1 N1 16.7(2)
C11 C10 Zr1 N1 132.04(19)
C15 C10 Zr1 N1 -103.1(3)
C9 C10 Zr1 C20 -80.2(3)
C11 C10 Zr1 C20 35.1(3)
C15 C10 Zr1 C20 160.0(3)
C9 C10 Zr1 C19 -122.5(2)
C11 C10 Zr1 C19 -7.2(2)
C15 C10 Zr1 C19 117.7(3)
C11 C10 Zr1 C9 115.3(3)
C15 C10 Zr1 C9 -119.8(4)
C9 C10 Zr1 C13 -37.66(19)
C11 C10 Zr1 C13 77.7(2)
C15 C10 Zr1 C13 -157.5(3)
C9 C10 Zr1 C11 -115.3(3)
C15 C10 Zr1 C11 124.9(4)
C9 C10 Zr1 C22 154.7(2)
C11 C10 Zr1 C22 -90.0(3)
C15 C10 Zr1 C22 34.9(4)
C9 C10 Zr1 C12 -78.3(2)
C11 C10 Zr1 C12 37.05(18)
C15 C10 Zr1 C12 161.9(3)
C9 C10 Zr1 C23 -164.88(19)
C11 C10 Zr1 C23 -49.6(2)
C15 C10 Zr1 C23 75.3(3)
C22 C23 Zr1 C3 -95.7(2)
C19 C23 Zr1 C3 148.4(2)
C28 C23 Zr1 C3 28.9(4)
C22 C23 Zr1 N1 32.8(2)
C19 C23 Zr1 N1 -83.0(2)
C28 C23 Zr1 N1 157.5(3)
C22 C23 Zr1 C20 77.9(2)
C19 C23 Zr1 C20 -38.01(19)
C28 C23 Zr1 C20 -157.5(4)
C22 C23 Zr1 C19 115.9(3)
C28 C23 Zr1 C19 -119.5(5)
C22 C23 Zr1 C9 -170.5(3)
C19 C23 Zr1 C9 73.6(4)
C28 C23 Zr1 C9 -45.8(6)
C22 C23 Zr1 C13 135.4(2)
C19 C23 Zr1 C13 19.5(3)
C28 C23 Zr1 C13 -100.0(4)
C22 C23 Zr1 C11 -170.5(2)
C19 C23 Zr1 C11 73.6(2)
C28 C23 Zr1 C11 -45.8(4)
C22 C23 Zr1 C21 36.8(2)
C19 C23 Zr1 C21 -79.1(2)
C28 C23 Zr1 C21 161.5(4)
C19 C23 Zr1 C22 -115.9(3)
C28 C23 Zr1 C22 124.6(5)
C22 C23 Zr1 C12 155.6(2)
C19 C23 Zr1 C12 39.7(2)
C28 C23 Zr1 C12 -79.8(4)
C22 C23 Zr1 C10 -145.3(2)
C19 C23 Zr1 C10 98.8(2)
C28 C23 Zr1 C10 -20.6(4)
C32 C31 Zr2 N2 177.1(3)
C36 C31 Zr2 N2 4.3(3)
C32 C31 Zr2 C47 -45.9(4)
C36 C31 Zr2 C47 141.3(3)
C32 C31 Zr2 C40 75.0(4)
C36 C31 Zr2 C40 -97.8(3)
C32 C31 Zr2 C48 -58.3(4)
C36 C31 Zr2 C48 128.9(2)
C32 C31 Zr2 C50 -99.3(4)
C36 C31 Zr2 C50 87.9(3)
C32 C31 Zr2 C39 98.4(4)
C36 C31 Zr2 C39 -74.4(3)
C32 C31 Zr2 C37 50.1(4)
C36 C31 Zr2 C37 -122.7(3)
C32 C31 Zr2 C51 -70.0(4)
C36 C31 Zr2 C51 117.2(3)
C32 C31 Zr2 C49 -95.9(4)
C36 C31 Zr2 C49 91.3(3)
C32 C31 Zr2 C38 82.8(4)
C36 C31 Zr2 C38 -90.0(3)
C32 C31 Zr2 C41 42.9(4)
C36 C31 Zr2 C41 -129.9(2)
C51 C47 Zr2 C31 -47.1(2)
C48 C47 Zr2 C31 -161.1(2)
C52 C47 Zr2 C31 74.7(3)
C51 C47 Zr2 N2 93.0(2)
C48 C47 Zr2 N2 -20.9(3)
C52 C47 Zr2 N2 -145.1(3)
C51 C47 Zr2 C40 179.48(19)
C48 C47 Zr2 C40 65.5(2)
C52 C47 Zr2 C40 -58.7(3)
C51 C47 Zr2 C48 114.0(3)
C52 C47 Zr2 C48 -124.2(4)
C51 C47 Zr2 C50 36.5(2)
C48 C47 Zr2 C50 -77.5(2)
C52 C47 Zr2 C50 158.3(4)
C51 C47 Zr2 C39 -163.54(19)
C48 C47 Zr2 C39 82.5(3)
C52 C47 Zr2 C39 -41.7(4)
C51 C47 Zr2 C37 -126.9(2)
C48 C47 Zr2 C37 119.2(2)
C52 C47 Zr2 C37 -5.0(3)
C48 C47 Zr2 C51 -114.0(3)
C52 C47 Zr2 C51 121.8(4)
C51 C47 Zr2 C49 76.8(2)
C48 C47 Zr2 C49 -37.2(2)
C52 C47 Zr2 C49 -161.4(4)
C51 C47 Zr2 C38 -121.0(2)
C48 C47 Zr2 C38 125.0(2)
C52 C47 Zr2 C38 0.8(4)
C51 C47 Zr2 C41 -157.8(2)
C48 C47 Zr2 C41 88.2(2)
C52 C47 Zr2 C41 -36.0(3)
C41 C40 Zr2 C31 -67.7(2)
C39 C40 Zr2 C31 46.1(2)
C45 C40 Zr2 C31 169.9(3)
C41 C40 Zr2 N2 165.6(2)
C39 C40 Zr2 N2 -80.6(2)
C45 C40 Zr2 N2 43.2(3)
C41 C40 Zr2 C47 46.0(2)
C39 C40 Zr2 C47 159.81(19)
C45 C40 Zr2 C47 -76.4(3)
C41 C40 Zr2 C48 75.7(2)
C39 C40 Zr2 C48 -170.5(2)
C45 C40 Zr2 C48 -46.7(3)
C41 C40 Zr2 C50 102.4(2)
C39 C40 Zr2 C50 -143.8(2)
C45 C40 Zr2 C50 -20.0(4)
C41 C40 Zr2 C39 -113.8(3)
C45 C40 Zr2 C39 123.8(4)
C41 C40 Zr2 C37 -36.91(19)
C39 C40 Zr2 C37 76.9(2)
C45 C40 Zr2 C37 -159.3(3)
C41 C40 Zr2 C51 46.5(3)
C39 C40 Zr2 C51 160.28(19)
C45 C40 Zr2 C51 -75.9(3)
C41 C40 Zr2 C49 103.7(2)
C39 C40 Zr2 C49 -142.47(19)
C45 C40 Zr2 C49 -18.7(3)
C41 C40 Zr2 C38 -77.0(2)
C39 C40 Zr2 C38 36.77(19)
C45 C40 Zr2 C38 160.6(3)
C39 C40 Zr2 C41 113.8(3)
C45 C40 Zr2 C41 -122.4(4)
C49 C48 Zr2 C31 -90.5(2)
C47 C48 Zr2 C31 23.3(3)
C53 C48 Zr2 C31 147.8(3)
C49 C48 Zr2 N2 48.6(2)
C47 C48 Zr2 N2 162.4(2)
C53 C48 Zr2 N2 -73.1(3)
C49 C48 Zr2 C47 -113.8(3)
C53 C48 Zr2 C47 124.5(4)
C49 C48 Zr2 C40 124.8(2)
C47 C48 Zr2 C40 -121.3(2)
C53 C48 Zr2 C40 3.2(3)
C49 C48 Zr2 C50 -36.2(2)
C47 C48 Zr2 C50 77.6(2)
C53 C48 Zr2 C50 -157.9(4)
C49 C48 Zr2 C39 118.4(2)
C47 C48 Zr2 C39 -127.8(2)
C53 C48 Zr2 C39 -3.2(4)
C49 C48 Zr2 C37 177.8(2)
C47 C48 Zr2 C37 -68.4(2)
C53 C48 Zr2 C37 56.1(4)
C49 C48 Zr2 C51 -76.6(2)
C47 C48 Zr2 C51 37.25(19)
C53 C48 Zr2 C51 161.8(4)
C47 C48 Zr2 C49 113.8(3)
C53 C48 Zr2 C49 -121.7(4)
C49 C48 Zr2 C38 159.8(2)
C47 C48 Zr2 C38 -86.3(3)
C53 C48 Zr2 C38 38.2(4)
C49 C48 Zr2 C41 156.2(2)
C47 C48 Zr2 C41 -90.0(2)
C53 C48 Zr2 C41 34.5(3)
C49 C50 Zr2 C31 174.5(2)
C51 C50 Zr2 C31 61.1(2)
C55 C50 Zr2 C31 -61.6(3)
C49 C50 Zr2 N2 -58.0(2)
C51 C50 Zr2 N2 -171.3(2)
C55 C50 Zr2 N2 66.0(3)
C49 C50 Zr2 C47 77.0(2)
C51 C50 Zr2 C47 -36.4(2)
C55 C50 Zr2 C47 -159.1(4)
C49 C50 Zr2 C40 2.3(3)
C51 C50 Zr2 C40 -111.1(3)
C55 C50 Zr2 C40 126.2(3)
C49 C50 Zr2 C48 36.0(2)
C51 C50 Zr2 C48 -77.4(2)
C55 C50 Zr2 C48 159.9(4)
C49 C50 Zr2 C39 -64.2(4)
C51 C50 Zr2 C39 -177.6(3)
C55 C50 Zr2 C39 59.8(5)
C49 C50 Zr2 C37 108.4(3)
C51 C50 Zr2 C37 -5.0(3)
C55 C50 Zr2 C37 -127.7(3)
C49 C50 Zr2 C51 113.4(3)
C55 C50 Zr2 C51 -122.7(4)
C51 C50 Zr2 C49 -113.4(3)
C55 C50 Zr2 C49 123.9(4)
C51 C50 Zr2 C38 67.5(4)
C55 C50 Zr2 C38 -55.2(5)
C49 C50 Zr2 C41 55.0(3)
C51 C50 Zr2 C41 -58.4(3)
C55 C50 Zr2 C41 178.9(3)
C38 C39 Zr2 C31 -29.2(2)
C40 C39 Zr2 C31 -144.2(2)
C44 C39 Zr2 C31 93.0(3)
C38 C39 Zr2 N2 -154.7(2)
C40 C39 Zr2 N2 90.3(2)
C44 C39 Zr2 N2 -32.5(3)
C38 C39 Zr2 C47 84.5(2)
C40 C39 Zr2 C47 -30.5(3)
C44 C39 Zr2 C47 -153.2(3)
C38 C39 Zr2 C40 115.0(3)
C44 C39 Zr2 C40 -122.8(4)
C38 C39 Zr2 C48 126.9(2)
C40 C39 Zr2 C48 11.9(3)
C44 C39 Zr2 C48 -110.8(3)
C38 C39 Zr2 C50 -148.2(3)
C40 C39 Zr2 C50 96.8(4)
C44 C39 Zr2 C50 -26.0(5)
C38 C39 Zr2 C37 36.86(19)
C40 C39 Zr2 C37 -78.2(2)
C44 C39 Zr2 C37 159.1(3)
C38 C39 Zr2 C51 38.1(6)
C40 C39 Zr2 C51 -76.9(6)
C44 C39 Zr2 C51 160.3(5)
C38 C39 Zr2 C49 168.60(19)
C40 C39 Zr2 C49 53.6(3)
C44 C39 Zr2 C49 -69.2(3)
C40 C39 Zr2 C38 -115.0(3)
C44 C39 Zr2 C38 122.2(4)
C38 C39 Zr2 C41 77.4(2)
C40 C39 Zr2 C41 -37.59(19)
C44 C39 Zr2 C41 -160.4(3)
C38 C37 Zr2 C31 77.9(2)
C41 C37 Zr2 C31 -167.3(2)
C42 C37 Zr2 C31 -45.8(3)
C38 C37 Zr2 N2 -50.6(2)
C41 C37 Zr2 N2 64.2(2)
C42 C37 Zr2 N2 -174.3(3)
C38 C37 Zr2 C47 171.3(2)
C41 C37 Zr2 C47 -73.9(2)
C42 C37 Zr2 C47 47.6(3)
C38 C37 Zr2 C40 -77.8(2)
C41 C37 Zr2 C40 37.00(18)
C42 C37 Zr2 C40 158.5(3)
C38 C37 Zr2 C48 -158.14(19)
C41 C37 Zr2 C48 -43.4(2)
C42 C37 Zr2 C48 78.2(3)
C38 C37 Zr2 C50 146.3(2)
C41 C37 Zr2 C50 -98.9(3)
C42 C37 Zr2 C50 22.6(4)
C38 C37 Zr2 C39 -36.94(19)
C41 C37 Zr2 C39 77.8(2)
C42 C37 Zr2 C39 -160.6(3)
C38 C37 Zr2 C51 143.34(19)
C41 C37 Zr2 C51 -101.9(2)
C42 C37 Zr2 C51 19.6(3)
C38 C37 Zr2 C49 -156.2(2)
C41 C37 Zr2 C49 -41.4(3)
C42 C37 Zr2 C49 80.1(3)
C41 C37 Zr2 C38 114.8(3)
C42 C37 Zr2 C38 -123.7(4)
C38 C37 Zr2 C41 -114.8(3)
C42 C37 Zr2 C41 121.5(4)
C47 C51 Zr2 C31 130.1(2)
C50 C51 Zr2 C31 -113.8(2)
C56 C51 Zr2 C31 9.3(3)
C47 C51 Zr2 N2 -106.2(2)
C50 C51 Zr2 N2 9.8(3)
C56 C51 Zr2 N2 132.9(3)
C50 C51 Zr2 C47 116.1(3)
C56 C51 Zr2 C47 -120.8(4)
C47 C51 Zr2 C40 -0.8(3)
C50 C51 Zr2 C40 115.2(2)
C56 C51 Zr2 C40 -121.7(3)
C47 C51 Zr2 C48 -38.01(19)
C50 C51 Zr2 C48 78.1(2)
C56 C51 Zr2 C48 -158.8(4)
C47 C51 Zr2 C50 -116.1(3)
C56 C51 Zr2 C50 123.1(5)
C47 C51 Zr2 C39 59.9(6)
C50 C51 Zr2 C39 175.9(5)
C56 C51 Zr2 C39 -61.0(7)
C47 C51 Zr2 C37 60.9(2)
C50 C51 Zr2 C37 177.0(2)
C56 C51 Zr2 C37 -59.9(4)
C47 C51 Zr2 C49 -78.2(2)
C50 C51 Zr2 C49 37.8(2)
C56 C51 Zr2 C49 160.9(4)
C47 C51 Zr2 C38 89.1(2)
C50 C51 Zr2 C38 -154.8(2)
C56 C51 Zr2 C38 -31.7(4)
C47 C51 Zr2 C41 25.0(2)
C50 C51 Zr2 C41 141.1(2)
C56 C51 Zr2 C41 -95.8(4)
C48 C49 Zr2 C31 110.3(2)
C50 C49 Zr2 C31 -6.4(3)
C54 C49 Zr2 C31 -128.2(4)
C48 C49 Zr2 N2 -127.3(2)
C50 C49 Zr2 N2 116.1(2)
C54 C49 Zr2 N2 -5.7(4)
C48 C49 Zr2 C47 38.2(2)
C50 C49 Zr2 C47 -78.5(2)
C54 C49 Zr2 C47 159.7(4)
C48 C49 Zr2 C40 -61.9(2)
C50 C49 Zr2 C40 -178.6(2)
C54 C49 Zr2 C40 59.6(4)
C50 C49 Zr2 C48 -116.6(3)
C54 C49 Zr2 C48 121.5(5)
C48 C49 Zr2 C50 116.6(3)
C54 C49 Zr2 C50 -121.8(5)
C48 C49 Zr2 C39 -89.8(2)
C50 C49 Zr2 C39 153.5(2)
C54 C49 Zr2 C39 31.7(5)
C48 C49 Zr2 C37 -3.5(3)
C50 C49 Zr2 C37 -120.1(2)
C54 C49 Zr2 C37 118.0(4)
C48 C49 Zr2 C51 78.7(2)
C50 C49 Zr2 C51 -37.9(2)
C54 C49 Zr2 C51 -159.7(4)
C48 C49 Zr2 C38 -64.4(5)
C54 C49 Zr2 C38 57.1(7)
C48 C49 Zr2 C41 -26.6(2)
C50 C49 Zr2 C41 -143.3(2)
C54 C49 Zr2 C41 94.9(4)
C39 C38 Zr2 C31 150.4(2)
C37 C38 Zr2 C31 -94.5(2)
C43 C38 Zr2 C31 29.4(3)
C39 C38 Zr2 N2 24.8(2)
C37 C38 Zr2 N2 139.92(19)
C43 C38 Zr2 N2 -96.2(3)
C39 C38 Zr2 C47 -126.1(2)
C37 C38 Zr2 C47 -11.0(2)
C43 C38 Zr2 C47 112.9(3)
C39 C38 Zr2 C40 -37.26(19)
C37 C38 Zr2 C40 77.8(2)
C43 C38 Zr2 C40 -158.3(3)
C39 C38 Zr2 C48 -82.4(3)
C37 C38 Zr2 C48 32.7(3)
C43 C38 Zr2 C48 156.5(3)
C39 C38 Zr2 C50 143.7(3)
C37 C38 Zr2 C50 -101.2(4)
C43 C38 Zr2 C50 22.7(5)
C37 C38 Zr2 C39 115.1(3)
C43 C38 Zr2 C39 -121.0(4)
C39 C38 Zr2 C37 -115.1(3)
C43 C38 Zr2 C37 123.9(4)
C39 C38 Zr2 C51 -169.0(2)
C37 C38 Zr2 C51 -53.9(3)
C43 C38 Zr2 C51 70.0(3)
C39 C38 Zr2 C49 -34.4(5)
C37 C38 Zr2 C49 80.7(5)
C43 C38 Zr2 C49 -155.4(4)
C39 C38 Zr2 C41 -77.9(2)
C37 C38 Zr2 C41 37.23(18)
C43 C38 Zr2 C41 161.1(3)
C40 C41 Zr2 C31 128.5(2)
C37 C41 Zr2 C31 13.3(2)
C46 C41 Zr2 C31 -109.5(3)
C40 C41 Zr2 N2 -14.7(2)
C37 C41 Zr2 N2 -129.83(19)
C46 C41 Zr2 N2 107.3(3)
C40 C41 Zr2 C47 -137.7(2)
C37 C41 Zr2 C47 107.2(2)
C46 C41 Zr2 C47 -15.7(3)
C37 C41 Zr2 C40 -115.1(3)
C46 C41 Zr2 C40 122.0(4)
C40 C41 Zr2 C48 -104.8(2)
C37 C41 Zr2 C48 140.1(2)
C46 C41 Zr2 C48 17.2(3)
C40 C41 Zr2 C50 -120.0(2)
C37 C41 Zr2 C50 124.9(2)
C46 C41 Zr2 C50 2.0(4)
C40 C41 Zr2 C39 37.81(19)
C37 C41 Zr2 C39 -77.3(2)
C46 C41 Zr2 C39 159.8(4)
C40 C41 Zr2 C37 115.1(3)
C46 C41 Zr2 C37 -122.9(4)
C40 C41 Zr2 C51 -150.71(19)
C37 C41 Zr2 C51 94.2(2)
C46 C41 Zr2 C51 -28.7(3)
C40 C41 Zr2 C49 -91.0(2)
C37 C41 Zr2 C49 153.87(19)
C46 C41 Zr2 C49 31.0(3)
C40 C41 Zr2 C38 78.2(2)
C37 C41 Zr2 C38 -36.95(18)
C46 C41 Zr2 C38 -159.8(4)
